data_7104042
loop_
_publ_author_name
'Gimeno Jose'
'Victorio Cadierno'
'Salvador Conejero'
'Josefina Diez'
'M. Pilar Gamasa'
'Santiago Garcia-granda'

_publ_section_title
;
Unexpected coupling between an h5-indenyl ligand
and alkenyl-vinylidene fragments: Synthesis of unprecedented
(h6-indene)-ruthenium(II) metallacycles
;
_journal_name_full 'Chemical communications (Cambridge, England)'
_journal_paper_doi 10.1039/b212406h
_journal_year 2003
_chemical_compound_source synthesis
_chemical_formula_sum 'C70 H65 B F4 O1.5 P2 Ru'
_chemical_formula_weight 1180.04
_chemical_name_systematic
; 
? 
;
_space_group_IT_number 2
_symmetry_cell_setting triclinic
_symmetry_space_group_name_Hall '-P 1'
_symmetry_space_group_name_H-M 'P -1'
_atom_sites_solution_hydrogens geom
_atom_sites_solution_primary direct
_atom_sites_solution_secondary difmap
_audit_creation_method SHELXL-97
_cell_angle_alpha 70.118(2)
_cell_angle_beta 80.999(2)
_cell_angle_gamma 83.676(2)
_cell_formula_units_Z 4
_cell_length_a 14.7232(5)
_cell_length_b 18.8325(7)
_cell_length_c 21.3164(9)
_cell_measurement_temperature 120(2)
_cell_volume 5479.4(4)
_computing_cell_refinement 'HKL Scalepack (Otwinowki & Minor 1997)'
_computing_data_collection 'Collet (Nonius BV, 1997-2000)'
_computing_data_reduction 'HKL Denzo and scalepack (Otwinowski & Minor 1997)'
_computing_molecular_graphics 'PLATON (Spek, 2000)'
_computing_publication_material 'SHELXL-97 (Sheldrick, 1997)'
_computing_structure_refinement 'SHELXL-97 (Sheldrick, 1997)'
_computing_structure_solution 'DIRDIF-96 (Beurskens, 1996)'
_diffrn_ambient_temperature 120(2)
_diffrn_detector_area_resol_mean 9
_diffrn_measured_fraction_theta_full 0.969
_diffrn_measured_fraction_theta_max 0.969
_diffrn_measurement_device '95 mm CCD camera on \k-goniostat'
_diffrn_measurement_device_type KappaCCD
_diffrn_measurement_method '\f and \w scan'
_diffrn_radiation_monochromator 'horizontally mounted graphite crystal'
_diffrn_radiation_source 'fine-focus sealed tube'
_diffrn_radiation_type CuK\a
_diffrn_radiation_wavelength 1.54180
_diffrn_reflns_av_R_equivalents 0.091
_diffrn_reflns_av_sigmaI/netI 0.115
_diffrn_reflns_limit_h_max 17
_diffrn_reflns_limit_h_min 0
_diffrn_reflns_limit_k_max 22
_diffrn_reflns_limit_k_min -22
_diffrn_reflns_limit_l_max 25
_diffrn_reflns_limit_l_min -25
_diffrn_reflns_number 158352
_diffrn_reflns_theta_full 69.81
_diffrn_reflns_theta_max 69.81
_diffrn_reflns_theta_min 2.22
_diffrn_standards_number 0
_exptl_absorpt_coefficient_mu 3.364
_exptl_absorpt_correction_T_max 0.775
_exptl_absorpt_correction_T_min 0.520
_exptl_absorpt_correction_type empirical
_exptl_absorpt_process_details 'XABS (Parkin, Moezzi & Hope, 1995)'
_exptl_crystal_colour Orange
_exptl_crystal_density_diffrn 1.430
_exptl_crystal_density_method 'not measured'
_exptl_crystal_description Prismatic
_exptl_crystal_F_000 2448
_exptl_crystal_size_max 0.175
_exptl_crystal_size_mid 0.150
_exptl_crystal_size_min 0.075
_refine_diff_density_max 1.021
_refine_diff_density_min -0.684
_refine_diff_density_rms 0.109
_refine_ls_extinction_method none
_refine_ls_goodness_of_fit_ref 0.951
_refine_ls_hydrogen_treatment mixed
_refine_ls_matrix_type full
_refine_ls_number_parameters 1432
_refine_ls_number_reflns 20043
_refine_ls_number_restraints 0
_refine_ls_restrained_S_all 0.951
_refine_ls_R_factor_all 0.1066
_refine_ls_R_factor_gt 0.0564
_refine_ls_shift/su_max 0.009
_refine_ls_shift/su_mean 0.004
_refine_ls_structure_factor_coef Fsqd
_refine_ls_weighting_details 'w=1/[\s^2^(Fo^2^)+(0.0774P)^2^+0.0000P] where P=(Fo^2^+2Fc^2^)/3'
_refine_ls_weighting_scheme calc
_refine_ls_wR_factor_gt 0.1298
_refine_ls_wR_factor_ref 0.1587
_reflns_number_gt 12474
_reflns_number_total 20043
_reflns_threshold_expression >2sigma(I)
_cod_data_source_file b212406h.txt
_cod_data_source_block 6b
_cod_depositor_comments
;
The following automatic conversions were performed:
'_symmetry_cell_setting' value 'Triclinic' changed to 'triclinic'
according to '/home/saulius/struct/CIF-dictionaries/cif_core.dic'
dictionary named 'cif_core.dic' version 2.4.1 from
2010-06-29.

'_exptl_absorpt_correction_type' value 'Empirical' changed to
'empirical' according to
'/home/saulius/struct/CIF-dictionaries/cif_core.dic' dictionary named
'cif_core.dic' version 2.4.1 from 2010-06-29.

Automatic conversion script
Id: cif_fix_enum 1527 2010-12-29 10:47:43Z saulius 
;
_cod_original_formula_sum 'C70 H65 B F4 O1.50 P2 Ru'
_cod_database_code 7104042

loop_
_symmetry_equiv_pos_as_xyz
'x, y, z'
'-x, -y, -z'

loop_
_atom_site_label
_atom_site_type_symbol
_atom_site_fract_x
_atom_site_fract_y
_atom_site_fract_z
_atom_site_U_iso_or_equiv
_atom_site_adp_type
_atom_site_occupancy
_atom_site_calc_flag
_atom_site_refinement_flags
_atom_site_disorder_assembly
_atom_site_disorder_group
Ru1 Ru 0.08045(2) 0.38613(2) 0.263570(19) 0.02535(11) Uani 1 d . . .
P2 P 0.07639(9) 0.42285(7) 0.36008(6) 0.0275(3) Uani 1 d . . .
P1 P 0.22503(8) 0.31600(7) 0.26927(6) 0.0265(3) Uani 1 d . . .
B1 B 0.1818(5) 0.3512(4) 0.9041(4) 0.0468(18) Uani 1 d . . .
F8 F 0.2727(2) 0.3308(2) 0.88746(18) 0.0570(9) Uani 1 d . . .
F9 F 0.1756(3) 0.4054(2) 0.93381(19) 0.0683(11) Uani 1 d . . .
F14 F 0.1377(3) 0.3810(3) 0.8466(2) 0.0818(13) Uani 1 d . . .
F11 F 0.1388(3) 0.2890(2) 0.9461(3) 0.1016(17) Uani 1 d . . .
C1 C 0.0312(3) 0.4871(3) 0.1168(2) 0.0292(11) Uani 1 d . . .
H1 H -0.0196 0.5181 0.0940 0.035 Uiso 1 calc R . .
C2 C 0.0848(3) 0.4414(3) 0.0753(3) 0.0323(12) Uani 1 d . . .
H2 H 0.1117 0.4625 0.0311 0.039 Uiso 1 calc R . .
C3 C 0.0888(3) 0.3677(3) 0.1091(2) 0.0325(12) Uani 1 d . . .
H3 H 0.1186 0.3304 0.0925 0.039 Uiso 1 calc R . .
C4 C 0.0387(3) 0.3546(3) 0.1767(3) 0.0284(11) Uani 1 d . . .
C5 C 0.0294(3) 0.2913(3) 0.2356(3) 0.0305(12) Uani 1 d . . .
H5 H 0.0631 0.2462 0.2372 0.037 Uiso 1 calc R . .
C6 C -0.0313(3) 0.2965(3) 0.2924(3) 0.0293(12) Uani 1 d . . .
H6 H -0.0424 0.2536 0.3297 0.035 Uiso 1 calc R . .
C7 C -0.0744(3) 0.3662(3) 0.2923(3) 0.0313(12) Uani 1 d . . .
H7 H -0.1115 0.3694 0.3309 0.038 Uiso 1 calc R . .
C8 C -0.0636(3) 0.4316(3) 0.2358(2) 0.0286(12) Uani 1 d . . .
H8 H -0.0946 0.4774 0.2358 0.034 Uiso 1 calc R . .
C9 C -0.0046(3) 0.4254(3) 0.1794(3) 0.0300(12) Uani 1 d . . .
C10 C 0.0891(3) 0.5355(3) 0.1405(2) 0.0274(11) Uani 1 d . . .
H10 H 0.0442 0.5683 0.1586 0.033 Uiso 1 calc R . .
C11 C 0.1496(4) 0.5889(3) 0.0825(3) 0.0325(12) Uani 1 d . . .
H11 H 0.1975 0.5585 0.0640 0.039 Uiso 1 calc R . .
C12 C 0.0958(4) 0.6382(3) 0.0266(3) 0.0381(13) Uani 1 d . . .
H12A H 0.0681 0.6068 0.0086 0.057 Uiso 1 calc R . .
H12B H 0.1367 0.6707 -0.0083 0.057 Uiso 1 calc R . .
H12C H 0.0486 0.6684 0.0441 0.057 Uiso 1 calc R . .
C13 C 0.1959(3) 0.6374(3) 0.1117(3) 0.0326(12) Uani 1 d . . .
H13A H 0.1484 0.6671 0.1305 0.039 Uiso 1 calc R . .
H13B H 0.2335 0.6724 0.0753 0.039 Uiso 1 calc R . .
C14 C 0.2564(3) 0.5926(3) 0.1662(2) 0.0277(11) Uani 1 d . . .
C15 C 0.2188(3) 0.5157(3) 0.2073(2) 0.0276(11) Uani 1 d . . .
H15 H 0.2520 0.4850 0.2414 0.033 Uiso 1 calc R . .
C16 C 0.1424(3) 0.4877(3) 0.1995(2) 0.0265(11) Uani 1 d . . .
C17 C 0.2649(3) 0.6371(3) 0.2124(3) 0.0300(12) Uani 1 d . . .
C18 C 0.1954(4) 0.6639(3) 0.2523(3) 0.0344(12) Uani 1 d . . .
H18 H 0.1341 0.6559 0.2528 0.041 Uiso 1 calc R . .
C19 C 0.2194(4) 0.7030(3) 0.2917(3) 0.0380(13) Uani 1 d . . .
H19 H 0.1733 0.7203 0.3191 0.046 Uiso 1 calc R . .
C20 C 0.3097(4) 0.7165(3) 0.2909(3) 0.0423(14) Uani 1 d . . .
H20 H 0.3238 0.7429 0.3176 0.051 Uiso 1 calc R . .
C21 C 0.3792(4) 0.6913(3) 0.2509(3) 0.0386(13) Uani 1 d . . .
H21 H 0.4400 0.7012 0.2498 0.046 Uiso 1 calc R . .
C22 C 0.3570(3) 0.6507(3) 0.2123(3) 0.0308(12) Uani 1 d . . .
C23 C 0.3581(3) 0.5830(3) 0.1380(2) 0.0265(11) Uani 1 d . . .
C24 C 0.4150(4) 0.6178(3) 0.1655(2) 0.0308(12) Uani 1 d . . .
C25 C 0.5099(3) 0.6175(3) 0.1463(3) 0.0318(12) Uani 1 d . . .
H25 H 0.5469 0.6407 0.1641 0.038 Uiso 1 calc R . .
C26 C 0.5481(4) 0.5823(3) 0.1006(3) 0.0343(13) Uani 1 d . . .
H26 H 0.6115 0.5809 0.0883 0.041 Uiso 1 calc R . .
C27 C 0.4930(4) 0.5490(3) 0.0726(3) 0.0339(12) Uani 1 d . . .
H27 H 0.5198 0.5265 0.0409 0.041 Uiso 1 calc R . .
C28 C 0.3978(3) 0.5488(3) 0.0913(2) 0.0313(12) Uani 1 d . . .
H28 H 0.3614 0.5259 0.0726 0.038 Uiso 1 calc R . .
C29 C 0.3318(3) 0.3429(3) 0.2886(3) 0.0323(12) Uani 1 d . . .
C30 C 0.3506(4) 0.3179(3) 0.3550(3) 0.0406(14) Uani 1 d . . .
H30 H 0.3072 0.2910 0.3890 0.049 Uiso 1 calc R . .
C31 C 0.4321(4) 0.3321(3) 0.3716(3) 0.0499(16) Uani 1 d . . .
H31 H 0.4437 0.3140 0.4161 0.060 Uiso 1 calc R . .
C32 C 0.4963(4) 0.3733(3) 0.3221(3) 0.0461(15) Uani 1 d . . .
H32 H 0.5511 0.3832 0.3333 0.055 Uiso 1 calc R . .
C33 C 0.4792(4) 0.3997(3) 0.2562(3) 0.0416(14) Uani 1 d . . .
H33 H 0.5222 0.4279 0.2228 0.050 Uiso 1 calc R . .
C34 C 0.3982(3) 0.3845(3) 0.2395(3) 0.0353(13) Uani 1 d . . .
H34 H 0.3877 0.4022 0.1948 0.042 Uiso 1 calc R . .
C35 C 0.2228(3) 0.2190(3) 0.3300(2) 0.0281(11) Uani 1 d . . .
C36 C 0.1434(3) 0.1916(3) 0.3714(3) 0.0314(12) Uani 1 d . . .
H36 H 0.0887 0.2217 0.3670 0.038 Uiso 1 calc R . .
C37 C 0.1439(4) 0.1207(3) 0.4191(3) 0.0392(14) Uani 1 d . . .
H37 H 0.0901 0.1039 0.4473 0.047 Uiso 1 calc R . .
C38 C 0.2235(4) 0.0745(3) 0.4254(3) 0.0375(13) Uani 1 d . . .
H38 H 0.2236 0.0264 0.4575 0.045 Uiso 1 calc R . .
C39 C 0.3023(4) 0.0999(3) 0.3841(3) 0.0409(14) Uani 1 d . . .
H39 H 0.3561 0.0687 0.3881 0.049 Uiso 1 calc R . .
C40 C 0.3031(4) 0.1713(3) 0.3365(3) 0.0363(13) Uani 1 d . . .
H40 H 0.3573 0.1877 0.3086 0.044 Uiso 1 calc R . .
C41 C 0.2638(3) 0.3006(3) 0.1889(2) 0.0277(11) Uani 1 d . . .
C42 C 0.2858(3) 0.3627(3) 0.1321(3) 0.0330(12) Uani 1 d . . .
H42 H 0.2811 0.4106 0.1362 0.040 Uiso 1 calc R . .
C43 C 0.3144(4) 0.3550(3) 0.0702(3) 0.0401(14) Uani 1 d . . .
H43 H 0.3300 0.3975 0.0334 0.048 Uiso 1 calc R . .
C44 C 0.3202(4) 0.2848(3) 0.0619(3) 0.0409(14) Uani 1 d . . .
H44 H 0.3396 0.2796 0.0199 0.049 Uiso 1 calc R . .
C45 C 0.2965(3) 0.2227(3) 0.1173(3) 0.0406(14) Uani 1 d . . .
H45 H 0.2991 0.1753 0.1123 0.049 Uiso 1 calc R . .
C46 C 0.2689(3) 0.2297(3) 0.1807(3) 0.0344(12) Uani 1 d . . .
H46 H 0.2540 0.1871 0.2175 0.041 Uiso 1 calc R . .
C47 C 0.1757(3) 0.4211(3) 0.4036(3) 0.0333(12) Uani 1 d . . .
C48 C 0.2353(4) 0.4803(3) 0.3739(3) 0.0373(13) Uani 1 d . . .
H48 H 0.2262 0.5157 0.3323 0.045 Uiso 1 calc R . .
C49 C 0.3070(4) 0.4864(3) 0.4059(3) 0.0461(15) Uani 1 d . . .
H49 H 0.3460 0.5257 0.3854 0.055 Uiso 1 calc R . .
C50 C 0.3216(5) 0.4351(4) 0.4677(3) 0.0598(18) Uani 1 d . . .
H50 H 0.3701 0.4395 0.4890 0.072 Uiso 1 calc R . .
C51 C 0.2630(4) 0.3767(4) 0.4977(3) 0.0551(17) Uani 1 d . . .
H51 H 0.2720 0.3422 0.5398 0.066 Uiso 1 calc R . .
C52 C 0.1917(4) 0.3689(3) 0.4663(3) 0.0412(14) Uani 1 d . . .
H52 H 0.1540 0.3286 0.4867 0.049 Uiso 1 calc R . .
C53 C 0.0303(3) 0.5198(3) 0.3521(3) 0.0309(12) Uani 1 d . . .
C54 C 0.0324(4) 0.5491(3) 0.4036(3) 0.0365(13) Uani 1 d . . .
H54 H 0.0618 0.5211 0.4407 0.044 Uiso 1 calc R . .
C55 C -0.0092(4) 0.6200(3) 0.3997(3) 0.0383(13) Uani 1 d . . .
H55 H -0.0065 0.6396 0.4339 0.046 Uiso 1 calc R . .
C56 C -0.0540(4) 0.6613(3) 0.3461(3) 0.0391(14) Uani 1 d . . .
H56 H -0.0828 0.7083 0.3442 0.047 Uiso 1 calc R . .
C57 C -0.0565(4) 0.6326(3) 0.2948(3) 0.0371(13) Uani 1 d . . .
H57 H -0.0871 0.6604 0.2583 0.044 Uiso 1 calc R . .
C58 C -0.0139(3) 0.5635(3) 0.2975(2) 0.0283(11) Uani 1 d . . .
H58 H -0.0146 0.5454 0.2620 0.034 Uiso 1 calc R . .
C59 C -0.0073(3) 0.3684(3) 0.4288(2) 0.0306(12) Uani 1 d . . .
C60 C -0.0905(4) 0.4018(3) 0.4490(3) 0.0371(13) Uani 1 d . . .
H60 H -0.1047 0.4531 0.4285 0.045 Uiso 1 calc R . .
C61 C -0.1531(4) 0.3579(4) 0.5003(3) 0.0468(15) Uani 1 d . . .
H61 H -0.2092 0.3802 0.5132 0.056 Uiso 1 calc R . .
C62 C -0.1325(4) 0.2823(4) 0.5319(3) 0.0450(15) Uani 1 d . . .
H62 H -0.1741 0.2540 0.5664 0.054 Uiso 1 calc R . .
C63 C -0.0512(4) 0.2489(3) 0.5126(3) 0.0450(15) Uani 1 d . . .
H63 H -0.0375 0.1976 0.5339 0.054 Uiso 1 calc R . .
C64 C 0.0115(4) 0.2910(3) 0.4613(3) 0.0356(13) Uani 1 d . . .
H64 H 0.0666 0.2675 0.4482 0.043 Uiso 1 calc R . .
Ru1' Ru -0.36536(2) 0.10417(2) 0.234433(19) 0.02565(12) Uani 1 d . . .
P1' P -0.24037(9) 0.18063(7) 0.22310(6) 0.0273(3) Uani 1 d . . .
P2' P -0.31846(9) 0.06451(7) 0.13919(6) 0.0295(3) Uani 1 d . . .
B1' B 0.6447(5) 0.1053(4) 0.6298(4) 0.0449(17) Uani 1 d . . .
F1' F 0.5568(2) 0.12118(19) 0.65867(18) 0.0553(9) Uani 1 d . . .
F2' F 0.6833(3) 0.0399(2) 0.6743(2) 0.0741(12) Uani 1 d . . .
F3' F 0.6992(2) 0.16489(19) 0.61713(19) 0.0585(10) Uani 1 d . . .
F4' F 0.6398(3) 0.0914(2) 0.57108(19) 0.0706(11) Uani 1 d . . .
C1' C -0.4394(3) 0.0005(3) 0.3830(3) 0.0325(12) Uani 1 d . . .
H1' H -0.4895 -0.0322 0.4081 0.039 Uiso 1 calc R . .
C2' C -0.4150(3) 0.0467(3) 0.4228(3) 0.0331(12) Uani 1 d . . .
H2' H -0.3981 0.0259 0.4659 0.040 Uiso 1 calc R . .
C3' C -0.4205(3) 0.1206(3) 0.3893(3) 0.0347(13) Uani 1 d . . .
H3' H -0.4077 0.1584 0.4050 0.042 Uiso 1 calc R . .
C4' C -0.4499(3) 0.1327(3) 0.3242(3) 0.0292(12) Uani 1 d . . .
C5' C -0.4568(3) 0.1973(3) 0.2656(3) 0.0326(12) Uani 1 d . . .
H5' H -0.4373 0.2435 0.2635 0.039 Uiso 1 calc R . .
C6' C -0.4934(3) 0.1904(3) 0.2110(3) 0.0330(12) Uani 1 d . . .
H6' H -0.5031 0.2333 0.1743 0.040 Uiso 1 calc R . .
C7' C -0.5150(3) 0.1214(3) 0.2110(3) 0.0328(12) Uani 1 d . . .
H7' H -0.5360 0.1181 0.1732 0.039 Uiso 1 calc R . .
C8' C -0.5061(3) 0.0546(3) 0.2673(2) 0.0287(12) Uani 1 d . . .
H8' H -0.5230 0.0082 0.2677 0.034 Uiso 1 calc R . .
C9' C -0.4709(3) 0.0619(3) 0.3219(2) 0.0276(11) Uani 1 d . . .
C10' C -0.3581(3) -0.0449(3) 0.3556(2) 0.0285(11) Uani 1 d . . .
H10' H -0.3861 -0.0778 0.3379 0.034 Uiso 1 calc R . .
C11' C -0.3031(3) -0.0986(3) 0.4116(3) 0.0333(12) Uani 1 d . . .
H11' H -0.2736 -0.0679 0.4306 0.040 Uiso 1 calc R . .
C12' C -0.3636(4) -0.1528(3) 0.4680(3) 0.0428(14) Uani 1 d . . .
H12D H -0.4095 -0.1245 0.4886 0.064 Uiso 1 calc R . .
H12E H -0.3263 -0.1849 0.5010 0.064 Uiso 1 calc R . .
H12F H -0.3931 -0.1832 0.4500 0.064 Uiso 1 calc R . .
C13' C -0.2281(3) -0.1420(3) 0.3787(3) 0.0333(12) Uani 1 d . . .
H13C H -0.2573 -0.1715 0.3588 0.040 Uiso 1 calc R . .
H13D H -0.1944 -0.1772 0.4133 0.040 Uiso 1 calc R . .
C14' C -0.1593(3) -0.0923(3) 0.3242(2) 0.0289(11) Uani 1 d . . .
C15' C -0.2079(3) -0.0174(3) 0.2851(2) 0.0269(11) Uani 1 d . . .
H15' H -0.1716 0.0158 0.2501 0.032 Uiso 1 calc R . .
C16' C -0.2956(3) 0.0055(3) 0.2955(2) 0.0254(11) Uani 1 d . . .
C17' C -0.0755(3) -0.0758(3) 0.3509(2) 0.0296(12) Uani 1 d . . .
C18' C -0.0725(4) -0.0436(3) 0.3998(3) 0.0362(13) Uani 1 d . . .
H18' H -0.1266 -0.0293 0.4227 0.043 Uiso 1 calc R . .
C19' C 0.0131(4) -0.0329(3) 0.4140(3) 0.0444(15) Uani 1 d . . .
H19' H 0.0156 -0.0112 0.4469 0.053 Uiso 1 calc R . .
C20' C 0.0947(4) -0.0537(3) 0.3807(3) 0.0474(16) Uani 1 d . . .
H20' H 0.1509 -0.0457 0.3911 0.057 Uiso 1 calc R . .
C21' C 0.0923(4) -0.0865(3) 0.3321(3) 0.0438(15) Uani 1 d . . .
H21' H 0.1465 -0.1007 0.3092 0.053 Uiso 1 calc R . .
C22' C 0.0064(3) -0.0979(3) 0.3180(3) 0.0347(13) Uani 1 d . . .
C23' C -0.1119(4) -0.1307(3) 0.2744(3) 0.0323(12) Uani 1 d . . .
C24' C -0.0163(4) -0.1316(3) 0.2700(3) 0.0367(13) Uani 1 d . . .
C25' C 0.0412(4) -0.1621(3) 0.2254(3) 0.0469(15) Uani 1 d . . .
H25' H 0.1049 -0.1626 0.2223 0.056 Uiso 1 calc R . .
C26' C 0.0002(5) -0.1912(3) 0.1863(3) 0.0539(18) Uani 1 d . . .
H26' H 0.0371 -0.2120 0.1566 0.065 Uiso 1 calc R . .
C27' C -0.0941(5) -0.1899(3) 0.1904(3) 0.0515(16) Uani 1 d . . .
H27' H -0.1199 -0.2090 0.1628 0.062 Uiso 1 calc R . .
C28' C -0.1513(4) -0.1607(3) 0.2347(3) 0.0406(14) Uani 1 d . . .
H28' H -0.2150 -0.1611 0.2379 0.049 Uiso 1 calc R . .
C29' C -0.2553(3) 0.2794(3) 0.1677(2) 0.0278(11) Uani 1 d . . .
C30' C -0.1949(3) 0.3329(3) 0.1645(3) 0.0313(12) Uani 1 d . . .
H30' H -0.1461 0.3186 0.1900 0.038 Uiso 1 calc R . .
C31' C -0.2072(4) 0.4072(3) 0.1236(3) 0.0341(12) Uani 1 d . . .
H31' H -0.1675 0.4428 0.1227 0.041 Uiso 1 calc R . .
C32' C -0.2774(4) 0.4289(3) 0.0844(3) 0.0367(13) Uani 1 d . . .
H32' H -0.2847 0.4789 0.0568 0.044 Uiso 1 calc R . .
C33' C -0.3369(4) 0.3769(3) 0.0859(3) 0.0383(13) Uani 1 d . . .
H33' H -0.3843 0.3913 0.0591 0.046 Uiso 1 calc R . .
C34' C -0.3259(3) 0.3027(3) 0.1278(3) 0.0332(12) Uani 1 d . . .
H34' H -0.3668 0.2678 0.1291 0.040 Uiso 1 calc R . .
C35' C -0.1167(3) 0.1616(3) 0.1961(2) 0.0283(11) Uani 1 d . . .
C36' C -0.0555(3) 0.1158(3) 0.2394(3) 0.0313(12) Uani 1 d . . .
H36' H -0.0769 0.0922 0.2844 0.038 Uiso 1 calc R . .
C37' C 0.0359(3) 0.1053(3) 0.2164(3) 0.0363(13) Uani 1 d . . .
H37' H 0.0752 0.0733 0.2456 0.044 Uiso 1 calc R . .
C38' C 0.0700(4) 0.1422(3) 0.1497(3) 0.0430(15) Uani 1 d . . .
H38' H 0.1321 0.1359 0.1343 0.052 Uiso 1 calc R . .
C39' C 0.0114(4) 0.1872(3) 0.1076(3) 0.0439(15) Uani 1 d . . .
H39' H 0.0336 0.2119 0.0629 0.053 Uiso 1 calc R . .
C40' C -0.0812(4) 0.1972(3) 0.1301(3) 0.0349(13) Uani 1 d . . .
H40' H -0.1200 0.2284 0.1001 0.042 Uiso 1 calc R . .
C41' C -0.2030(4) 0.0785(3) 0.0906(3) 0.0330(12) Uani 1 d . . .
C42' C -0.1300(4) 0.0275(3) 0.1135(3) 0.0337(12) Uani 1 d . . .
H42' H -0.1400 -0.0111 0.1545 0.040 Uiso 1 calc R . .
C43' C -0.0439(4) 0.0323(3) 0.0775(3) 0.0409(14) Uani 1 d . . .
H43' H 0.0032 -0.0031 0.0941 0.049 Uiso 1 calc R . .
C44' C -0.0270(4) 0.0888(4) 0.0175(3) 0.0507(16) Uani 1 d . . .
H44' H 0.0311 0.0916 -0.0075 0.061 Uiso 1 calc R . .
C45' C -0.0969(5) 0.1415(4) -0.0054(3) 0.0543(17) Uani 1 d . . .
H45' H -0.0848 0.1813 -0.0453 0.065 Uiso 1 calc R . .
C46' C -0.1847(4) 0.1367(3) 0.0293(3) 0.0402(14) Uani 1 d . . .
H46' H -0.2315 0.1721 0.0121 0.048 Uiso 1 calc R . .
C47' C -0.3279(3) -0.0361(3) 0.1500(2) 0.0291(11) Uani 1 d . . .
C48' C -0.2863(4) -0.0664(3) 0.1013(3) 0.0383(13) Uani 1 d . . .
H48' H -0.2501 -0.0365 0.0639 0.046 Uiso 1 calc R . .
C49' C -0.2978(4) -0.1407(3) 0.1071(3) 0.0415(14) Uani 1 d . . .
H49' H -0.2679 -0.1608 0.0745 0.050 Uiso 1 calc R . .
C50' C -0.3535(4) -0.1847(3) 0.1614(3) 0.0439(15) Uani 1 d . . .
H50' H -0.3605 -0.2346 0.1656 0.053 Uiso 1 calc R . .
C51' C -0.3992(4) -0.1548(3) 0.2097(3) 0.0389(13) Uani 1 d . . .
H51' H -0.4384 -0.1839 0.2455 0.047 Uiso 1 calc R . .
C52' C -0.3857(4) -0.0808(3) 0.2039(3) 0.0350(13) Uani 1 d . . .
H52' H -0.4156 -0.0608 0.2365 0.042 Uiso 1 calc R . .
C53' C -0.3951(4) 0.1099(3) 0.0748(3) 0.0339(12) Uani 1 d . . .
C54' C -0.3986(4) 0.1881(3) 0.0434(3) 0.0390(13) Uani 1 d . . .
H54' H -0.3607 0.2168 0.0550 0.047 Uiso 1 calc R . .
C55' C -0.4569(4) 0.2244(3) -0.0049(3) 0.0427(14) Uani 1 d . . .
H55' H -0.4577 0.2766 -0.0253 0.051 Uiso 1 calc R . .
C56' C -0.5132(4) 0.1826(3) -0.0221(3) 0.0465(15) Uani 1 d . . .
H56' H -0.5514 0.2062 -0.0551 0.056 Uiso 1 calc R . .
C57' C -0.5132(4) 0.1060(3) 0.0094(3) 0.0470(15) Uani 1 d . . .
H57' H -0.5534 0.0783 -0.0013 0.056 Uiso 1 calc R . .
C58' C -0.4543(4) 0.0685(3) 0.0574(3) 0.0385(13) Uani 1 d . . .
H58' H -0.4543 0.0163 0.0776 0.046 Uiso 1 calc R . .
C59' C -0.2377(3) 0.1928(3) 0.3048(3) 0.0284(11) Uani 1 d . . .
C62' C -0.2365(4) 0.2067(3) 0.4316(3) 0.0398(14) Uani 1 d . . .
H62' H -0.2354 0.2112 0.4736 0.048 Uiso 1 calc R . .
C61' C -0.2671(4) 0.2674(3) 0.3798(3) 0.0393(14) Uani 1 d . . .
H61' H -0.2876 0.3128 0.3872 0.047 Uiso 1 calc R . .
C60' C -0.2673(3) 0.2610(3) 0.3169(3) 0.0330(12) Uani 1 d . . .
H60' H -0.2873 0.3023 0.2823 0.040 Uiso 1 calc R . .
C64' C -0.2106(3) 0.1317(3) 0.3582(2) 0.0322(12) Uani 1 d . . .
H64' H -0.1942 0.0851 0.3523 0.039 Uiso 1 calc R . .
C63' C -0.2075(4) 0.1394(3) 0.4203(3) 0.0382(13) Uani 1 d . . .
H63' H -0.1858 0.0987 0.4547 0.046 Uiso 1 calc R . .
C68 C 0.5881(5) 0.3632(5) 0.4714(4) 0.072(2) Uani 1 d . . .
H68A H 0.5503 0.3731 0.4356 0.087 Uiso 1 calc R . .
H68B H 0.6523 0.3662 0.4520 0.087 Uiso 1 calc R . .
O1 O 0.5030(5) 0.3033(4) 0.5812(5) 0.159(3) Uani 1 d . . .
C66 C 0.5620(6) 0.4196(4) 0.5085(6) 0.093(3) Uani 1 d . . .
H66A H 0.6138 0.4497 0.5034 0.112 Uiso 1 calc R . .
H66B H 0.5109 0.4533 0.4902 0.112 Uiso 1 calc R . .
C67 C 0.5375(6) 0.3808(5) 0.5751(6) 0.095(3) Uani 1 d . . .
H67A H 0.4891 0.4096 0.5942 0.114 Uiso 1 calc R . .
H67B H 0.5901 0.3729 0.5996 0.114 Uiso 1 calc R . .
C65 C 0.5729(8) 0.2919(6) 0.5193(5) 0.105(3) Uani 1 d . . .
H65A H 0.6306 0.2673 0.5346 0.127 Uiso 1 calc R . .
H65B H 0.5469 0.2604 0.4997 0.127 Uiso 1 calc R . .
C71 C 0.3214(9) -0.0078(6) 0.1586(7) 0.158(6) Uani 1 d . . .
H71A H 0.2854 -0.0024 0.1990 0.189 Uiso 1 calc R . .
H71B H 0.3785 0.0168 0.1511 0.189 Uiso 1 calc R . .
C72 C 0.2733(5) 0.0252(4) 0.1049(5) 0.085(3) Uani 1 d . . .
H72A H 0.3148 0.0450 0.0638 0.102 Uiso 1 calc R . .
H72B H 0.2315 0.0662 0.1118 0.102 Uiso 1 calc R . .
O2 O 0.2868(7) -0.1055(7) 0.1191(6) 0.192(4) Uani 1 d . . .
C69 C 0.3417(6) -0.0892(6) 0.1669(6) 0.114(4) Uani 1 d . . .
H69A H 0.3231 -0.1202 0.2129 0.136 Uiso 1 calc R . .
H69B H 0.4071 -0.0995 0.1555 0.136 Uiso 1 calc R . .
C70 C 0.2255(8) -0.0318(8) 0.1020(5) 0.139(5) Uani 1 d . . .
H70A H 0.2082 -0.0194 0.0573 0.167 Uiso 1 calc R . .
H70B H 0.1697 -0.0378 0.1339 0.167 Uiso 1 calc R . .
O3 O 0.6344(11) 0.6110(7) 0.2807(4) 0.263(8) Uani 1 d . . .
C73 C 0.7034(8) 0.4785(8) 0.3139(9) 0.171(7) Uani 1 d . . .
H73A H 0.7500 0.4556 0.2879 0.206 Uiso 1 calc R . .
H73B H 0.6671 0.4397 0.3475 0.206 Uiso 1 calc R . .
C74 C 0.6498(16) 0.5350(8) 0.2741(8) 0.282(14) Uani 1 d . . .
H74A H 0.5895 0.5156 0.2803 0.338 Uiso 1 calc R . .
H74B H 0.6757 0.5418 0.2279 0.338 Uiso 1 calc R . .
C75 C 0.7405(10) 0.5239(18) 0.3417(10) 0.32(2) Uani 1 d . . .
H75A H 0.7340 0.5003 0.3902 0.386 Uiso 1 calc R . .
H75B H 0.8058 0.5267 0.3257 0.386 Uiso 1 calc R . .
C76 C 0.6995(8) 0.5970(16) 0.3265(13) 0.318(19) Uani 1 d . . .
H76A H 0.7470 0.6330 0.3073 0.382 Uiso 1 calc R . .
H76B H 0.6691 0.6047 0.3676 0.382 Uiso 1 calc R . .

loop_
_atom_site_aniso_label
_atom_site_aniso_U_11
_atom_site_aniso_U_22
_atom_site_aniso_U_33
_atom_site_aniso_U_23
_atom_site_aniso_U_13
_atom_site_aniso_U_12
Ru1 0.0256(2) 0.0263(2) 0.0246(2) -0.00872(17) -0.00311(16) -0.00284(16)
P2 0.0314(7) 0.0267(7) 0.0246(7) -0.0088(6) -0.0036(5) -0.0026(5)
P1 0.0253(7) 0.0260(7) 0.0265(7) -0.0071(6) -0.0021(5) -0.0013(5)
B1 0.045(4) 0.049(4) 0.052(5) -0.025(4) 0.000(3) -0.004(3)
F8 0.0385(19) 0.069(2) 0.069(2) -0.034(2) -0.0014(17) 0.0018(17)
F9 0.088(3) 0.061(2) 0.067(3) -0.040(2) -0.017(2) 0.018(2)
F14 0.065(3) 0.121(4) 0.077(3) -0.054(3) -0.030(2) 0.018(2)
F11 0.071(3) 0.064(3) 0.143(5) -0.017(3) 0.033(3) -0.018(2)
C1 0.026(3) 0.036(3) 0.028(3) -0.012(2) -0.009(2) -0.001(2)
C2 0.040(3) 0.039(3) 0.020(3) -0.011(2) -0.005(2) -0.008(2)
C3 0.035(3) 0.042(3) 0.025(3) -0.017(3) -0.003(2) -0.004(2)
C4 0.026(3) 0.029(3) 0.033(3) -0.012(2) -0.007(2) -0.003(2)
C5 0.026(3) 0.034(3) 0.036(3) -0.015(3) -0.009(2) -0.002(2)
C6 0.028(3) 0.026(3) 0.034(3) -0.006(2) -0.005(2) -0.010(2)
C7 0.026(3) 0.046(3) 0.025(3) -0.016(3) -0.002(2) -0.007(2)
C8 0.025(3) 0.034(3) 0.030(3) -0.011(2) -0.008(2) -0.005(2)
C9 0.029(3) 0.031(3) 0.032(3) -0.010(2) -0.008(2) -0.009(2)
C10 0.029(3) 0.027(3) 0.027(3) -0.010(2) -0.006(2) -0.003(2)
C11 0.036(3) 0.030(3) 0.028(3) -0.002(2) -0.006(2) -0.003(2)
C12 0.038(3) 0.041(3) 0.029(3) -0.002(3) -0.005(2) -0.006(3)
C13 0.031(3) 0.032(3) 0.031(3) -0.003(2) -0.001(2) -0.008(2)
C14 0.030(3) 0.024(3) 0.030(3) -0.010(2) -0.003(2) -0.003(2)
C15 0.028(3) 0.030(3) 0.025(3) -0.009(2) -0.003(2) 0.003(2)
C16 0.027(3) 0.031(3) 0.023(3) -0.013(2) -0.004(2) 0.005(2)
C17 0.032(3) 0.024(3) 0.030(3) -0.004(2) -0.004(2) -0.003(2)
C18 0.035(3) 0.029(3) 0.039(3) -0.011(3) -0.001(2) -0.005(2)
C19 0.045(3) 0.029(3) 0.039(3) -0.014(3) -0.002(3) 0.004(3)
C20 0.057(4) 0.038(3) 0.036(3) -0.017(3) -0.008(3) -0.002(3)
C21 0.045(3) 0.033(3) 0.042(3) -0.013(3) -0.009(3) -0.009(3)
C22 0.036(3) 0.025(3) 0.028(3) -0.006(2) -0.001(2) -0.004(2)
C23 0.026(3) 0.024(3) 0.028(3) -0.007(2) -0.004(2) 0.000(2)
C24 0.039(3) 0.024(3) 0.026(3) -0.004(2) -0.002(2) -0.005(2)
C25 0.030(3) 0.034(3) 0.032(3) -0.010(2) -0.008(2) -0.004(2)
C26 0.027(3) 0.036(3) 0.034(3) -0.006(3) -0.002(2) 0.001(2)
C27 0.037(3) 0.035(3) 0.028(3) -0.010(2) 0.000(2) -0.003(2)
C28 0.037(3) 0.029(3) 0.028(3) -0.008(2) -0.006(2) -0.005(2)
C29 0.030(3) 0.031(3) 0.034(3) -0.009(2) -0.004(2) -0.002(2)
C30 0.041(3) 0.039(3) 0.040(3) -0.007(3) -0.009(3) -0.005(3)
C31 0.053(4) 0.041(4) 0.059(4) -0.012(3) -0.027(3) -0.003(3)
C32 0.041(3) 0.039(3) 0.063(4) -0.017(3) -0.018(3) -0.004(3)
C33 0.035(3) 0.034(3) 0.056(4) -0.014(3) -0.005(3) -0.008(3)
C34 0.034(3) 0.028(3) 0.039(3) -0.005(2) -0.006(2) 0.001(2)
C35 0.030(3) 0.030(3) 0.026(3) -0.010(2) -0.004(2) 0.000(2)
C36 0.024(3) 0.031(3) 0.039(3) -0.011(3) -0.003(2) 0.001(2)
C37 0.034(3) 0.038(3) 0.039(3) -0.005(3) 0.004(3) -0.009(3)
C38 0.043(3) 0.028(3) 0.038(3) -0.006(3) -0.005(3) -0.002(3)
C39 0.038(3) 0.039(3) 0.043(3) -0.012(3) -0.007(3) 0.006(3)
C40 0.029(3) 0.035(3) 0.037(3) -0.005(3) 0.003(2) 0.001(2)
C41 0.023(3) 0.030(3) 0.026(3) -0.005(2) -0.005(2) 0.002(2)
C42 0.027(3) 0.038(3) 0.035(3) -0.013(3) -0.003(2) 0.001(2)
C43 0.037(3) 0.047(4) 0.031(3) -0.009(3) 0.004(2) -0.004(3)
C44 0.038(3) 0.052(4) 0.033(3) -0.019(3) 0.000(3) 0.005(3)
C45 0.030(3) 0.051(4) 0.048(4) -0.028(3) -0.007(3) 0.008(3)
C46 0.030(3) 0.039(3) 0.036(3) -0.016(3) -0.004(2) 0.000(2)
C47 0.035(3) 0.034(3) 0.032(3) -0.012(3) -0.003(2) -0.002(2)
C48 0.041(3) 0.032(3) 0.039(3) -0.012(3) -0.005(3) -0.005(3)
C49 0.046(4) 0.048(4) 0.049(4) -0.016(3) -0.010(3) -0.017(3)
C50 0.058(4) 0.077(5) 0.053(4) -0.022(4) -0.022(3) -0.017(4)
C51 0.062(4) 0.065(4) 0.036(4) -0.003(3) -0.024(3) -0.012(4)
C52 0.047(3) 0.044(3) 0.032(3) -0.009(3) -0.008(3) -0.007(3)
C53 0.032(3) 0.030(3) 0.030(3) -0.009(2) 0.000(2) -0.005(2)
C54 0.048(3) 0.033(3) 0.033(3) -0.015(3) -0.007(3) -0.003(3)
C55 0.047(3) 0.034(3) 0.040(3) -0.021(3) -0.004(3) -0.003(3)
C56 0.039(3) 0.028(3) 0.051(4) -0.016(3) -0.002(3) -0.003(2)
C57 0.041(3) 0.033(3) 0.035(3) -0.007(3) -0.009(3) -0.003(3)
C58 0.031(3) 0.025(3) 0.028(3) -0.009(2) 0.001(2) -0.005(2)
C59 0.034(3) 0.038(3) 0.022(3) -0.012(2) -0.004(2) -0.004(2)
C60 0.035(3) 0.040(3) 0.033(3) -0.008(3) -0.002(2) -0.001(3)
C61 0.037(3) 0.062(4) 0.043(4) -0.023(3) 0.002(3) -0.006(3)
C62 0.050(4) 0.054(4) 0.032(3) -0.012(3) 0.004(3) -0.024(3)
C63 0.062(4) 0.039(3) 0.035(3) -0.013(3) 0.000(3) -0.015(3)
C64 0.045(3) 0.034(3) 0.031(3) -0.014(3) -0.003(2) -0.005(3)
Ru1' 0.0250(2) 0.0256(2) 0.0263(2) -0.00867(17) -0.00349(16) -0.00060(16)
P1' 0.0280(7) 0.0254(7) 0.0275(7) -0.0072(6) -0.0041(5) -0.0011(5)
P2' 0.0353(7) 0.0269(7) 0.0263(7) -0.0086(6) -0.0052(6) 0.0003(6)
B1' 0.042(4) 0.043(4) 0.051(5) -0.015(4) -0.003(3) -0.013(3)
F1' 0.0394(19) 0.050(2) 0.070(2) -0.0179(18) 0.0093(17) -0.0050(16)
F2' 0.059(2) 0.060(3) 0.092(3) -0.012(2) -0.009(2) 0.000(2)
F3' 0.048(2) 0.055(2) 0.076(3) -0.027(2) 0.0067(18) -0.0215(17)
F4' 0.086(3) 0.073(3) 0.060(3) -0.029(2) 0.004(2) -0.033(2)
C1' 0.028(3) 0.034(3) 0.033(3) -0.008(2) -0.002(2) -0.003(2)
C2' 0.032(3) 0.040(3) 0.026(3) -0.014(3) 0.006(2) -0.004(2)
C3' 0.032(3) 0.045(4) 0.031(3) -0.019(3) 0.003(2) -0.007(3)
C4' 0.021(3) 0.031(3) 0.037(3) -0.014(2) 0.002(2) -0.004(2)
C5' 0.024(3) 0.030(3) 0.045(3) -0.016(3) 0.001(2) 0.001(2)
C6' 0.023(3) 0.030(3) 0.044(3) -0.010(3) -0.008(2) 0.006(2)
C7' 0.019(3) 0.045(3) 0.032(3) -0.008(3) -0.008(2) -0.001(2)
C8' 0.017(2) 0.035(3) 0.032(3) -0.011(2) 0.004(2) -0.006(2)
C9' 0.021(3) 0.034(3) 0.028(3) -0.012(2) 0.001(2) -0.001(2)
C10' 0.032(3) 0.025(3) 0.028(3) -0.007(2) -0.007(2) 0.000(2)
C11' 0.034(3) 0.035(3) 0.028(3) -0.006(2) -0.003(2) -0.005(2)
C12' 0.044(3) 0.040(3) 0.035(3) -0.002(3) -0.003(3) -0.001(3)
C13' 0.033(3) 0.027(3) 0.039(3) -0.008(2) -0.010(2) 0.002(2)
C14' 0.029(3) 0.028(3) 0.029(3) -0.007(2) -0.006(2) -0.001(2)
C15' 0.029(3) 0.021(3) 0.030(3) -0.005(2) -0.007(2) -0.002(2)
C16' 0.026(3) 0.022(3) 0.029(3) -0.010(2) -0.005(2) -0.001(2)
C17' 0.035(3) 0.018(3) 0.028(3) 0.001(2) -0.005(2) 0.000(2)
C18' 0.032(3) 0.033(3) 0.037(3) -0.001(3) -0.006(2) -0.004(2)
C19' 0.056(4) 0.039(3) 0.039(3) -0.006(3) -0.017(3) -0.008(3)
C20' 0.037(3) 0.048(4) 0.048(4) 0.001(3) -0.011(3) -0.009(3)
C21' 0.034(3) 0.037(3) 0.048(4) 0.000(3) -0.003(3) -0.001(3)
C22' 0.031(3) 0.025(3) 0.036(3) 0.005(2) -0.005(2) 0.001(2)
C23' 0.036(3) 0.024(3) 0.027(3) 0.003(2) -0.002(2) 0.004(2)
C24' 0.047(3) 0.027(3) 0.027(3) -0.002(2) 0.003(2) 0.008(2)
C25' 0.043(3) 0.039(3) 0.049(4) -0.011(3) 0.005(3) 0.008(3)
C26' 0.073(5) 0.044(4) 0.031(3) -0.007(3) 0.008(3) 0.017(3)
C27' 0.079(5) 0.040(4) 0.037(4) -0.015(3) -0.020(3) 0.016(3)
C28' 0.058(4) 0.027(3) 0.038(3) -0.012(3) -0.016(3) 0.009(3)
C29' 0.028(3) 0.028(3) 0.028(3) -0.010(2) -0.007(2) 0.001(2)
C30' 0.031(3) 0.034(3) 0.030(3) -0.009(2) -0.008(2) -0.001(2)
C31' 0.036(3) 0.031(3) 0.035(3) -0.010(3) -0.003(2) -0.006(2)
C32' 0.041(3) 0.025(3) 0.035(3) 0.000(2) -0.004(3) 0.002(2)
C33' 0.037(3) 0.038(3) 0.035(3) -0.002(3) -0.014(2) -0.003(3)
C34' 0.030(3) 0.034(3) 0.035(3) -0.008(3) -0.007(2) -0.006(2)
C35' 0.030(3) 0.024(3) 0.030(3) -0.006(2) -0.005(2) -0.003(2)
C36' 0.030(3) 0.024(3) 0.037(3) -0.005(2) -0.003(2) -0.008(2)
C37' 0.028(3) 0.025(3) 0.055(4) -0.009(3) -0.013(3) -0.001(2)
C38' 0.024(3) 0.037(3) 0.071(4) -0.025(3) 0.002(3) -0.003(3)
C39' 0.045(4) 0.036(3) 0.049(4) -0.016(3) 0.008(3) -0.006(3)
C40' 0.039(3) 0.024(3) 0.039(3) -0.008(2) -0.007(3) 0.003(2)
C41' 0.039(3) 0.031(3) 0.029(3) -0.013(2) 0.002(2) 0.002(2)
C42' 0.043(3) 0.027(3) 0.030(3) -0.011(2) -0.001(2) -0.001(2)
C43' 0.036(3) 0.043(4) 0.046(4) -0.022(3) 0.003(3) 0.000(3)
C44' 0.049(4) 0.055(4) 0.053(4) -0.030(4) 0.010(3) -0.007(3)
C45' 0.071(5) 0.052(4) 0.031(3) -0.007(3) 0.005(3) -0.009(4)
C46' 0.050(4) 0.037(3) 0.028(3) -0.006(3) -0.001(3) 0.001(3)
C47' 0.038(3) 0.025(3) 0.024(3) -0.007(2) -0.010(2) 0.003(2)
C48' 0.047(3) 0.036(3) 0.034(3) -0.012(3) -0.009(3) -0.003(3)
C49' 0.050(4) 0.044(4) 0.039(3) -0.024(3) -0.013(3) 0.005(3)
C50' 0.062(4) 0.028(3) 0.049(4) -0.016(3) -0.023(3) 0.000(3)
C51' 0.045(3) 0.033(3) 0.040(3) -0.009(3) -0.013(3) -0.006(3)
C52' 0.036(3) 0.034(3) 0.038(3) -0.013(3) -0.014(2) 0.003(2)
C53' 0.039(3) 0.036(3) 0.028(3) -0.013(2) -0.008(2) 0.003(2)
C54' 0.052(4) 0.036(3) 0.030(3) -0.013(3) -0.006(3) -0.001(3)
C55' 0.056(4) 0.036(3) 0.036(3) -0.010(3) -0.016(3) 0.011(3)
C56' 0.054(4) 0.049(4) 0.040(4) -0.017(3) -0.024(3) 0.014(3)
C57' 0.043(3) 0.051(4) 0.059(4) -0.029(3) -0.019(3) 0.003(3)
C58' 0.044(3) 0.035(3) 0.039(3) -0.013(3) -0.010(3) 0.000(3)
C59' 0.025(3) 0.031(3) 0.031(3) -0.012(2) -0.002(2) -0.007(2)
C62' 0.040(3) 0.054(4) 0.032(3) -0.021(3) -0.001(3) -0.012(3)
C61' 0.037(3) 0.048(4) 0.041(3) -0.025(3) 0.003(3) -0.015(3)
C60' 0.030(3) 0.034(3) 0.034(3) -0.009(3) -0.002(2) -0.009(2)
C64' 0.035(3) 0.033(3) 0.027(3) -0.008(2) -0.004(2) -0.005(2)
C63' 0.038(3) 0.043(3) 0.030(3) -0.005(3) -0.004(2) -0.008(3)
C68 0.056(5) 0.071(5) 0.082(6) -0.005(5) -0.032(4) -0.005(4)
O1 0.124(6) 0.105(6) 0.253(11) -0.065(6) -0.030(6) -0.002(5)
C66 0.068(5) 0.043(5) 0.169(10) -0.012(6) -0.069(6) -0.008(4)
C67 0.098(7) 0.049(5) 0.152(10) -0.042(6) -0.037(6) -0.001(5)
C65 0.144(9) 0.114(8) 0.074(6) -0.046(6) -0.047(6) 0.028(7)
C71 0.175(12) 0.096(9) 0.187(13) 0.025(9) -0.103(10) -0.071(8)
C72 0.047(4) 0.054(5) 0.112(8) 0.025(5) -0.001(4) -0.008(4)
O2 0.139(8) 0.266(13) 0.191(10) -0.117(10) 0.025(7) -0.030(8)
C69 0.085(7) 0.092(7) 0.152(10) -0.002(7) -0.067(7) -0.007(5)
C70 0.100(8) 0.198(14) 0.076(7) 0.017(8) -0.040(6) 0.010(10)
O3 0.48(2) 0.224(12) 0.095(7) 0.004(7) -0.053(9) -0.208(14)
C73 0.055(7) 0.150(12) 0.28(2) -0.029(13) -0.004(9) -0.031(7)
C74 0.52(3) 0.111(11) 0.218(16) 0.089(10) -0.29(2) -0.173(16)
C75 0.073(11) 0.54(4) 0.178(17) 0.14(2) -0.024(10) -0.118(18)
C76 0.040(7) 0.67(5) 0.48(4) -0.50(4) 0.004(12) -0.027(14)

loop_
_atom_type_symbol
_atom_type_description
_atom_type_scat_dispersion_real
_atom_type_scat_dispersion_imag
_atom_type_scat_source
C C 0.0181 0.0091 'International Tables Vol C Tables 4.2.6.8 and 6.1.1.4'
H H 0.0000 0.0000 'International Tables Vol C Tables 4.2.6.8 and 6.1.1.4'
B B 0.0090 0.0039 'International Tables Vol C Tables 4.2.6.8 and 6.1.1.4'
F F 0.0727 0.0534 'International Tables Vol C Tables 4.2.6.8 and 6.1.1.4'
P P 0.2955 0.4335 'International Tables Vol C Tables 4.2.6.8 and 6.1.1.4'
Ru Ru 0.0552 3.2960 'International Tables Vol C Tables 4.2.6.8 and 6.1.1.4'
O O 0.0492 0.0322 'International Tables Vol C Tables 4.2.6.8 and 6.1.1.4'

loop_
_geom_angle_atom_site_label_1
_geom_angle_atom_site_label_2
_geom_angle_atom_site_label_3
_geom_angle
_geom_angle_site_symmetry_1
_geom_angle_site_symmetry_3
_geom_angle_publ_flag
C16 Ru1 C9 77.45(17) . . ?
C16 Ru1 C8 93.10(17) . . ?
C9 Ru1 C8 36.15(17) . . ?
C16 Ru1 C5 129.30(18) . . ?
C9 Ru1 C5 65.12(18) . . ?
C8 Ru1 C5 76.56(18) . . ?
C16 Ru1 C7 127.60(18) . . ?
C9 Ru1 C7 63.93(18) . . ?
C8 Ru1 C7 35.58(17) . . ?
C5 Ru1 C7 63.65(18) . . ?
C16 Ru1 C4 94.87(17) . . ?
C9 Ru1 C4 36.65(17) . . ?
C8 Ru1 C4 65.10(17) . . ?
C5 Ru1 C4 35.58(17) . . ?
C7 Ru1 C4 74.96(17) . . ?
C16 Ru1 C6 152.58(18) . . ?
C9 Ru1 C6 75.16(17) . . ?
C8 Ru1 C6 63.62(17) . . ?
C5 Ru1 C6 35.36(17) . . ?
C7 Ru1 C6 34.78(17) . . ?
C4 Ru1 C6 63.13(17) . . ?
C16 Ru1 P2 91.81(13) . . ?
C9 Ru1 P2 131.57(14) . . ?
C8 Ru1 P2 99.38(13) . . ?
C5 Ru1 P2 138.59(13) . . ?
C7 Ru1 P2 88.91(13) . . ?
C4 Ru1 P2 163.38(12) . . ?
C6 Ru1 P2 105.52(13) . . ?
C16 Ru1 P1 92.02(13) . . ?
C9 Ru1 P1 128.57(14) . . ?
C8 Ru1 P1 161.24(13) . . ?
C5 Ru1 P1 86.25(13) . . ?
C7 Ru1 P1 139.60(14) . . ?
C4 Ru1 P1 96.49(13) . . ?
C6 Ru1 P1 105.88(13) . . ?
P2 Ru1 P1 98.48(5) . . ?
C53 P2 C47 98.0(2) . . ?
C53 P2 C59 100.3(2) . . ?
C47 P2 C59 102.7(2) . . ?
C53 P2 Ru1 116.00(17) . . ?
C47 P2 Ru1 125.98(17) . . ?
C59 P2 Ru1 110.17(16) . . ?
C41 P1 C35 103.0(2) . . ?
C41 P1 C29 101.9(2) . . ?
C35 P1 C29 98.1(2) . . ?
C41 P1 Ru1 109.32(16) . . ?
C35 P1 Ru1 114.95(16) . . ?
C29 P1 Ru1 126.65(17) . . ?
F11 B1 F9 110.5(6) . . ?
F11 B1 F8 109.1(6) . . ?
F9 B1 F8 110.3(5) . . ?
F11 B1 F14 108.8(6) . . ?
F9 B1 F14 107.7(6) . . ?
F8 B1 F14 110.3(5) . . ?
C9 C1 C2 101.3(4) . . ?
C9 C1 C10 106.0(4) . . ?
C2 C1 C10 116.2(4) . . ?
C9 C1 H1 110.9 . . ?
C2 C1 H1 110.9 . . ?
C10 C1 H1 110.9 . . ?
C3 C2 C1 112.3(4) . . ?
C3 C2 H2 123.8 . . ?
C1 C2 H2 123.8 . . ?
C2 C3 C4 109.2(5) . . ?
C2 C3 H3 125.4 . . ?
C4 C3 H3 125.4 . . ?
C5 C4 C9 118.1(5) . . ?
C5 C4 C3 134.3(5) . . ?
C9 C4 C3 107.5(4) . . ?
C5 C4 Ru1 71.5(3) . . ?
C9 C4 Ru1 68.2(3) . . ?
C3 C4 Ru1 127.6(3) . . ?
C4 C5 C6 119.9(5) . . ?
C4 C5 Ru1 72.9(3) . . ?
C6 C5 Ru1 74.5(3) . . ?
C4 C5 H5 120.0 . . ?
C6 C5 H5 120.0 . . ?
Ru1 C5 H5 124.2 . . ?
C7 C6 C5 119.8(5) . . ?
C7 C6 Ru1 70.8(3) . . ?
C5 C6 Ru1 70.2(3) . . ?
C7 C6 H6 120.1 . . ?
C5 C6 H6 120.1 . . ?
Ru1 C6 H6 131.7 . . ?
C6 C7 C8 122.0(5) . . ?
C6 C7 Ru1 74.4(3) . . ?
C8 C7 Ru1 71.6(3) . . ?
C6 C7 H7 119.0 . . ?
C8 C7 H7 119.0 . . ?
Ru1 C7 H7 127.2 . . ?
C9 C8 C7 117.5(5) . . ?
C9 C8 Ru1 69.4(3) . . ?
C7 C8 Ru1 72.9(3) . . ?
C9 C8 H8 121.2 . . ?
C7 C8 H8 121.2 . . ?
Ru1 C8 H8 128.6 . . ?
C8 C9 C4 122.1(5) . . ?
C8 C9 C1 129.0(5) . . ?
C4 C9 C1 108.7(4) . . ?
C8 C9 Ru1 74.5(3) . . ?
C4 C9 Ru1 75.1(3) . . ?
C1 C9 Ru1 117.4(3) . . ?
C11 C10 C16 113.2(4) . . ?
C11 C10 C1 112.9(4) . . ?
C16 C10 C1 113.0(4) . . ?
C11 C10 H10 105.6 . . ?
C16 C10 H10 105.6 . . ?
C1 C10 H10 105.6 . . ?
C12 C11 C10 112.7(4) . . ?
C12 C11 C13 110.7(4) . . ?
C10 C11 C13 107.5(4) . . ?
C12 C11 H11 108.6 . . ?
C10 C11 H11 108.6 . . ?
C13 C11 H11 108.6 . . ?
C11 C12 H12A 109.5 . . ?
C11 C12 H12B 109.5 . . ?
H12A C12 H12B 109.5 . . ?
C11 C12 H12C 109.5 . . ?
H12A C12 H12C 109.5 . . ?
H12B C12 H12C 109.5 . . ?
C11 C13 C14 114.7(4) . . ?
C11 C13 H13A 108.6 . . ?
C14 C13 H13A 108.6 . . ?
C11 C13 H13B 108.6 . . ?
C14 C13 H13B 108.6 . . ?
H13A C13 H13B 107.6 . . ?
C17 C14 C15 109.9(4) . . ?
C17 C14 C13 110.9(4) . . ?
C15 C14 C13 111.4(4) . . ?
C17 C14 C23 100.7(4) . . ?
C15 C14 C23 110.5(4) . . ?
C13 C14 C23 113.0(4) . . ?
C16 C15 C14 126.9(5) . . ?
C16 C15 H15 116.6 . . ?
C14 C15 H15 116.6 . . ?
C15 C16 C10 117.6(4) . . ?
C15 C16 Ru1 127.2(4) . . ?
C10 C16 Ru1 115.1(3) . . ?
C18 C17 C22 119.3(5) . . ?
C18 C17 C14 128.6(4) . . ?
C22 C17 C14 112.1(4) . . ?
C17 C18 C19 118.8(5) . . ?
C17 C18 H18 120.6 . . ?
C19 C18 H18 120.6 . . ?
C20 C19 C18 121.5(5) . . ?
C20 C19 H19 119.2 . . ?
C18 C19 H19 119.2 . . ?
C21 C20 C19 120.5(5) . . ?
C21 C20 H20 119.8 . . ?
C19 C20 H20 119.8 . . ?
C20 C21 C22 119.0(5) . . ?
C20 C21 H21 120.5 . . ?
C22 C21 H21 120.5 . . ?
C21 C22 C17 120.9(5) . . ?
C21 C22 C24 131.1(5) . . ?
C17 C22 C24 107.9(4) . . ?
C28 C23 C24 119.3(4) . . ?
C28 C23 C14 130.2(4) . . ?
C24 C23 C14 110.5(4) . . ?
C25 C24 C23 120.7(5) . . ?
C25 C24 C22 130.5(5) . . ?
C23 C24 C22 108.8(4) . . ?
C26 C25 C24 119.1(5) . . ?
C26 C25 H25 120.4 . . ?
C24 C25 H25 120.4 . . ?
C25 C26 C27 120.7(5) . . ?
C25 C26 H26 119.6 . . ?
C27 C26 H26 119.6 . . ?
C26 C27 C28 120.8(5) . . ?
C26 C27 H27 119.6 . . ?
C28 C27 H27 119.6 . . ?
C23 C28 C27 119.3(5) . . ?
C23 C28 H28 120.3 . . ?
C27 C28 H28 120.3 . . ?
C30 C29 C34 117.2(5) . . ?
C30 C29 P1 119.2(4) . . ?
C34 C29 P1 123.5(4) . . ?
C31 C30 C29 121.5(5) . . ?
C31 C30 H30 119.3 . . ?
C29 C30 H30 119.3 . . ?
C32 C31 C30 120.0(6) . . ?
C32 C31 H31 120.0 . . ?
C30 C31 H31 120.0 . . ?
C33 C32 C31 119.8(5) . . ?
C33 C32 H32 120.1 . . ?
C31 C32 H32 120.1 . . ?
C32 C33 C34 120.1(5) . . ?
C32 C33 H33 120.0 . . ?
C34 C33 H33 120.0 . . ?
C33 C34 C29 121.3(5) . . ?
C33 C34 H34 119.3 . . ?
C29 C34 H34 119.3 . . ?
C36 C35 C40 117.9(5) . . ?
C36 C35 P1 121.8(4) . . ?
C40 C35 P1 120.3(4) . . ?
C37 C36 C35 121.2(5) . . ?
C37 C36 H36 119.4 . . ?
C35 C36 H36 119.4 . . ?
C38 C37 C36 120.4(5) . . ?
C38 C37 H37 119.8 . . ?
C36 C37 H37 119.8 . . ?
C39 C38 C37 119.3(5) . . ?
C39 C38 H38 120.3 . . ?
C37 C38 H38 120.4 . . ?
C38 C39 C40 120.9(5) . . ?
C38 C39 H39 119.5 . . ?
C40 C39 H39 119.5 . . ?
C39 C40 C35 120.2(5) . . ?
C39 C40 H40 119.9 . . ?
C35 C40 H40 119.9 . . ?
C42 C41 C46 117.8(5) . . ?
C42 C41 P1 118.8(4) . . ?
C46 C41 P1 123.4(4) . . ?
C43 C42 C41 121.6(5) . . ?
C43 C42 H42 119.2 . . ?
C41 C42 H42 119.2 . . ?
C42 C43 C44 120.8(5) . . ?
C42 C43 H43 119.6 . . ?
C44 C43 H43 119.6 . . ?
C45 C44 C43 118.5(5) . . ?
C45 C44 H44 120.7 . . ?
C43 C44 H44 120.7 . . ?
C44 C45 C46 121.2(5) . . ?
C44 C45 H45 119.4 . . ?
C46 C45 H45 119.4 . . ?
C45 C46 C41 120.1(5) . . ?
C45 C46 H46 119.9 . . ?
C41 C46 H46 119.9 . . ?
C52 C47 C48 118.0(5) . . ?
C52 C47 P2 124.9(4) . . ?
C48 C47 P2 117.0(4) . . ?
C49 C48 C47 120.6(5) . . ?
C49 C48 H48 119.7 . . ?
C47 C48 H48 119.7 . . ?
C50 C49 C48 120.9(5) . . ?
C50 C49 H49 119.6 . . ?
C48 C49 H49 119.6 . . ?
C49 C50 C51 119.1(6) . . ?
C49 C50 H50 120.4 . . ?
C51 C50 H50 120.4 . . ?
C52 C51 C50 121.0(6) . . ?
C52 C51 H51 119.5 . . ?
C50 C51 H51 119.5 . . ?
C51 C52 C47 120.4(5) . . ?
C51 C52 H52 119.8 . . ?
C47 C52 H52 119.8 . . ?
C58 C53 C54 118.0(5) . . ?
C58 C53 P2 121.2(4) . . ?
C54 C53 P2 120.6(4) . . ?
C55 C54 C53 120.3(5) . . ?
C55 C54 H54 119.8 . . ?
C53 C54 H54 119.9 . . ?
C56 C55 C54 120.6(5) . . ?
C56 C55 H55 119.7 . . ?
C54 C55 H55 119.7 . . ?
C55 C56 C57 119.5(5) . . ?
C55 C56 H56 120.2 . . ?
C57 C56 H56 120.2 . . ?
C58 C57 C56 120.2(5) . . ?
C58 C57 H57 119.9 . . ?
C56 C57 H57 119.9 . . ?
C57 C58 C53 121.2(5) . . ?
C57 C58 H58 119.4 . . ?
C53 C58 H58 119.4 . . ?
C60 C59 C64 118.2(5) . . ?
C60 C59 P2 121.7(4) . . ?
C64 C59 P2 120.0(4) . . ?
C59 C60 C61 119.9(5) . . ?
C59 C60 H60 120.1 . . ?
C61 C60 H60 120.1 . . ?
C62 C61 C60 120.7(6) . . ?
C62 C61 H61 119.6 . . ?
C60 C61 H61 119.6 . . ?
C63 C62 C61 120.0(5) . . ?
C63 C62 H62 120.0 . . ?
C61 C62 H62 120.0 . . ?
C62 C63 C64 120.3(6) . . ?
C62 C63 H63 119.9 . . ?
C64 C63 H63 119.9 . . ?
C63 C64 C59 120.9(5) . . ?
C63 C64 H64 119.6 . . ?
C59 C64 H64 119.6 . . ?
C16' Ru1' C9' 77.86(18) . . ?
C16' Ru1' C8' 93.88(18) . . ?
C9' Ru1' C8' 36.31(17) . . ?
C16' Ru1' C7' 129.15(18) . . ?
C9' Ru1' C7' 64.44(18) . . ?
C8' Ru1' C7' 36.23(18) . . ?
C16' Ru1' C4' 94.51(18) . . ?
C9' Ru1' C4' 36.61(17) . . ?
C8' Ru1' C4' 65.38(17) . . ?
C7' Ru1' C4' 75.32(18) . . ?
C16' Ru1' C5' 129.21(18) . . ?
C9' Ru1' C5' 65.29(18) . . ?
C8' Ru1' C5' 76.81(18) . . ?
C7' Ru1' C5' 63.34(19) . . ?
C4' Ru1' C5' 35.99(18) . . ?
C16' Ru1' C6' 153.02(18) . . ?
C9' Ru1' C6' 75.16(18) . . ?
C8' Ru1' C6' 63.75(18) . . ?
C7' Ru1' C6' 34.34(18) . . ?
C4' Ru1' C6' 63.32(19) . . ?
C5' Ru1' C6' 35.15(18) . . ?
C16' Ru1' P2' 90.07(13) . . ?
C9' Ru1' P2' 130.78(13) . . ?
C8' Ru1' P2' 99.09(13) . . ?
C7' Ru1' P2' 89.94(14) . . ?
C4' Ru1' P2' 164.04(12) . . ?
C5' Ru1' P2' 140.48(14) . . ?
C6' Ru1' P2' 107.46(14) . . ?
C16' Ru1' P1' 92.10(13) . . ?
C9' Ru1' P1' 128.48(13) . . ?
C8' Ru1' P1' 160.82(13) . . ?
C7' Ru1' P1' 137.91(14) . . ?
C4' Ru1' P1' 96.00(12) . . ?
C5' Ru1' P1' 85.29(13) . . ?
C6' Ru1' P1' 104.75(13) . . ?
P2' Ru1' P1' 99.11(5) . . ?
C59' P1' C29' 101.8(2) . . ?
C59' P1' C35' 102.4(2) . . ?
C29' P1' C35' 99.1(2) . . ?
C59' P1' Ru1' 108.11(15) . . ?
C29' P1' Ru1' 114.65(16) . . ?
C35' P1' Ru1' 127.49(16) . . ?
C53' P2' C41' 102.8(2) . . ?
C53' P2' C47' 100.5(2) . . ?
C41' P2' C47' 99.5(2) . . ?
C53' P2' Ru1' 110.07(17) . . ?
C41' P2' Ru1' 123.14(17) . . ?
C47' P2' Ru1' 117.67(16) . . ?
F4' B1' F3' 110.1(5) . . ?
F4' B1' F1' 110.0(5) . . ?
F3' B1' F1' 110.3(5) . . ?
F4' B1' F2' 108.0(6) . . ?
F3' B1' F2' 109.7(5) . . ?
F1' B1' F2' 108.7(5) . . ?
C2' C1' C9' 101.4(4) . . ?
C2' C1' C10' 116.0(4) . . ?
C9' C1' C10' 105.8(4) . . ?
C2' C1' H1' 111.0 . . ?
C9' C1' H1' 111.0 . . ?
C10' C1' H1' 111.0 . . ?
C3' C2' C1' 112.4(5) . . ?
C3' C2' H2' 123.8 . . ?
C1' C2' H2' 123.8 . . ?
C2' C3' C4' 109.0(5) . . ?
C2' C3' H3' 125.5 . . ?
C4' C3' H3' 125.5 . . ?
C9' C4' C5' 117.9(5) . . ?
C9' C4' C3' 108.3(4) . . ?
C5' C4' C3' 133.7(5) . . ?
C9' C4' Ru1' 68.1(3) . . ?
C5' C4' Ru1' 72.1(3) . . ?
C3' C4' Ru1' 127.0(3) . . ?
C6' C5' C4' 119.3(5) . . ?
C6' C5' Ru1' 74.0(3) . . ?
C4' C5' Ru1' 71.9(3) . . ?
C6' C5' H5' 120.4 . . ?
C4' C5' H5' 120.4 . . ?
Ru1' C5' H5' 125.4 . . ?
C7' C6' C5' 121.0(5) . . ?
C7' C6' Ru1' 70.9(3) . . ?
C5' C6' Ru1' 70.8(3) . . ?
C7' C6' H6' 119.5 . . ?
C5' C6' H6' 119.5 . . ?
Ru1' C6' H6' 131.7 . . ?
C6' C7' C8' 121.8(5) . . ?
C6' C7' Ru1' 74.8(3) . . ?
C8' C7' Ru1' 71.1(3) . . ?
C6' C7' H7' 119.1 . . ?
C8' C7' H7' 119.1 . . ?
Ru1' C7' H7' 127.1 . . ?
C9' C8' C7' 116.9(5) . . ?
C9' C8' Ru1' 69.2(3) . . ?
C7' C8' Ru1' 72.7(3) . . ?
C9' C8' H8' 121.6 . . ?
C7' C8' H8' 121.6 . . ?
Ru1' C8' H8' 128.5 . . ?
C8' C9' C4' 122.7(5) . . ?
C8' C9' C1' 128.9(5) . . ?
C4' C9' C1' 108.1(4) . . ?
C8' C9' Ru1' 74.5(3) . . ?
C4' C9' Ru1' 75.3(3) . . ?
C1' C9' Ru1' 117.0(3) . . ?
C16' C10' C1' 113.0(4) . . ?
C16' C10' C11' 112.8(4) . . ?
C1' C10' C11' 112.8(4) . . ?
C16' C10' H10' 105.8 . . ?
C1' C10' H10' 105.8 . . ?
C11' C10' H10' 105.8 . . ?
C12' C11' C13' 110.7(4) . . ?
C12' C11' C10' 112.8(4) . . ?
C13' C11' C10' 107.6(4) . . ?
C12' C11' H11' 108.5 . . ?
C13' C11' H11' 108.5 . . ?
C10' C11' H11' 108.5 . . ?
C11' C12' H12D 109.5 . . ?
C11' C12' H12E 109.5 . . ?
H12D C12' H12E 109.5 . . ?
C11' C12' H12F 109.5 . . ?
H12D C12' H12F 109.5 . . ?
H12E C12' H12F 109.5 . . ?
C11' C13' C14' 114.7(4) . . ?
C11' C13' H13C 108.6 . . ?
C14' C13' H13C 108.6 . . ?
C11' C13' H13D 108.6 . . ?
C14' C13' H13D 108.6 . . ?
H13C C13' H13D 107.6 . . ?
C23' C14' C13' 112.8(4) . . ?
C23' C14' C15' 108.6(4) . . ?
C13' C14' C15' 110.4(4) . . ?
C23' C14' C17' 100.7(4) . . ?
C13' C14' C17' 114.2(4) . . ?
C15' C14' C17' 109.6(4) . . ?
C16' C15' C14' 127.6(4) . . ?
C16' C15' H15' 116.2 . . ?
C14' C15' H15' 116.2 . . ?
C15' C16' C10' 118.6(4) . . ?
C15' C16' Ru1' 127.0(4) . . ?
C10' C16' Ru1' 114.3(3) . . ?
C18' C17' C22' 119.7(5) . . ?
C18' C17' C14' 129.5(5) . . ?
C22' C17' C14' 110.8(5) . . ?
C17' C18' C19' 118.6(5) . . ?
C17' C18' H18' 120.7 . . ?
C19' C18' H18' 120.7 . . ?
C20' C19' C18' 121.9(6) . . ?
C20' C19' H19' 119.1 . . ?
C18' C19' H19' 119.1 . . ?
C21' C20' C19' 119.8(5) . . ?
C21' C20' H20' 120.1 . . ?
C19' C20' H20' 120.1 . . ?
C20' C21' C22' 118.5(5) . . ?
C20' C21' H21' 120.8 . . ?
C22' C21' H21' 120.8 . . ?
C17' C22' C21' 121.5(5) . . ?
C17' C22' C24' 108.5(5) . . ?
C21' C22' C24' 130.0(5) . . ?
C28' C23' C24' 120.1(5) . . ?
C28' C23' C14' 128.7(5) . . ?
C24' C23' C14' 111.2(5) . . ?
C23' C24' C25' 120.8(6) . . ?
C23' C24' C22' 108.6(5) . . ?
C25' C24' C22' 130.5(5) . . ?
C26' C25' C24' 117.9(6) . . ?
C26' C25' H25' 121.0 . . ?
C24' C25' H25' 121.0 . . ?
C27' C26' C25' 121.2(6) . . ?
C27' C26' H26' 119.4 . . ?
C25' C26' H26' 119.4 . . ?
C26' C27' C28' 121.3(6) . . ?
C26' C27' H27' 119.4 . . ?
C28' C27' H27' 119.4 . . ?
C27' C28' C23' 118.7(6) . . ?
C27' C28' H28' 120.7 . . ?
C23' C28' H28' 120.7 . . ?
C34' C29' C30' 117.9(5) . . ?
C34' C29' P1' 121.5(4) . . ?
C30' C29' P1' 120.7(4) . . ?
C31' C30' C29' 120.4(5) . . ?
C31' C30' H30' 119.8 . . ?
C29' C30' H30' 119.8 . . ?
C32' C31' C30' 120.6(5) . . ?
C32' C31' H31' 119.7 . . ?
C30' C31' H31' 119.7 . . ?
C31' C32' C33' 120.0(5) . . ?
C31' C32' H32' 120.0 . . ?
C33' C32' H32' 120.0 . . ?
C32' C33' C34' 119.5(5) . . ?
C32' C33' H33' 120.3 . . ?
C34' C33' H33' 120.3 . . ?
C33' C34' C29' 121.5(5) . . ?
C33' C34' H34' 119.2 . . ?
C29' C34' H34' 119.2 . . ?
C40' C35' C36' 117.3(5) . . ?
C40' C35' P1' 118.7(4) . . ?
C36' C35' P1' 123.9(4) . . ?
C37' C36' C35' 121.0(5) . . ?
C37' C36' H36' 119.5 . . ?
C35' C36' H36' 119.5 . . ?
C36' C37' C38' 120.4(5) . . ?
C36' C37' H37' 119.8 . . ?
C38' C37' H37' 119.8 . . ?
C39' C38' C37' 119.0(5) . . ?
C39' C38' H38' 120.5 . . ?
C37' C38' H38' 120.5 . . ?
C38' C39' C40' 121.0(6) . . ?
C38' C39' H39' 119.5 . . ?
C40' C39' H39' 119.5 . . ?
C35' C40' C39' 121.2(5) . . ?
C35' C40' H40' 119.4 . . ?
C39' C40' H40' 119.4 . . ?
C42' C41' C46' 117.3(5) . . ?
C42' C41' P2' 119.4(4) . . ?
C46' C41' P2' 123.3(4) . . ?
C43' C42' C41' 122.0(5) . . ?
C43' C42' H42' 119.0 . . ?
C41' C42' H42' 119.0 . . ?
C44' C43' C42' 120.3(6) . . ?
C44' C43' H43' 119.8 . . ?
C42' C43' H43' 119.8 . . ?
C43' C44' C45' 119.0(6) . . ?
C43' C44' H44' 120.5 . . ?
C45' C44' H44' 120.5 . . ?
C44' C45' C46' 121.6(6) . . ?
C44' C45' H45' 119.2 . . ?
C46' C45' H45' 119.2 . . ?
C45' C46' C41' 119.8(5) . . ?
C45' C46' H46' 120.1 . . ?
C41' C46' H46' 120.1 . . ?
C48' C47' C52' 118.4(5) . . ?
C48' C47' P2' 120.8(4) . . ?
C52' C47' P2' 120.4(4) . . ?
C47' C48' C49' 121.1(5) . . ?
C47' C48' H48' 119.4 . . ?
C49' C48' H48' 119.4 . . ?
C50' C49' C48' 119.8(5) . . ?
C50' C49' H49' 120.1 . . ?
C48' C49' H49' 120.1 . . ?
C49' C50' C51' 120.4(5) . . ?
C49' C50' H50' 119.8 . . ?
C51' C50' H50' 119.8 . . ?
C50' C51' C52' 119.3(5) . . ?
C50' C51' H51' 120.4 . . ?
C52' C51' H51' 120.4 . . ?
C51' C52' C47' 121.0(5) . . ?
C51' C52' H52' 119.5 . . ?
C47' C52' H52' 119.5 . . ?
C54' C53' C58' 117.7(5) . . ?
C54' C53' P2' 120.4(4) . . ?
C58' C53' P2' 121.8(4) . . ?
C55' C54' C53' 121.9(5) . . ?
C55' C54' H54' 119.0 . . ?
C53' C54' H54' 119.0 . . ?
C56' C55' C54' 119.4(5) . . ?
C56' C55' H55' 120.3 . . ?
C54' C55' H55' 120.3 . . ?
C57' C56' C55' 119.9(5) . . ?
C57' C56' H56' 120.1 . . ?
C55' C56' H56' 120.1 . . ?
C56' C57' C58' 121.4(5) . . ?
C56' C57' H57' 119.3 . . ?
C58' C57' H57' 119.3 . . ?
C57' C58' C53' 119.6(5) . . ?
C57' C58' H58' 120.2 . . ?
C53' C58' H58' 120.2 . . ?
C64' C59' C60' 117.8(5) . . ?
C64' C59' P1' 119.7(4) . . ?
C60' C59' P1' 122.4(4) . . ?
C63' C62' C61' 119.3(5) . . ?
C63' C62' H62' 120.4 . . ?
C61' C62' H62' 120.4 . . ?
C62' C61' C60' 120.3(5) . . ?
C62' C61' H61' 119.8 . . ?
C60' C61' H61' 119.8 . . ?
C61' C60' C59' 120.9(5) . . ?
C61' C60' H60' 119.6 . . ?
C59' C60' H60' 119.6 . . ?
C63' C64' C59' 120.9(5) . . ?
C63' C64' H64' 119.5 . . ?
C59' C64' H64' 119.5 . . ?
C62' C63' C64' 120.7(5) . . ?
C62' C63' H63' 119.7 . . ?
C64' C63' H63' 119.7 . . ?
C65 C68 C66 106.0(8) . . ?
C65 C68 H68A 110.5 . . ?
C66 C68 H68A 110.5 . . ?
C65 C68 H68B 110.5 . . ?
C66 C68 H68B 110.5 . . ?
H68A C68 H68B 108.7 . . ?
C67 O1 C65 95.4(7) . . ?
C67 C66 C68 108.7(7) . . ?
C67 C66 H66A 110.0 . . ?
C68 C66 H66A 110.0 . . ?
C67 C66 H66B 110.0 . . ?
C68 C66 H66B 110.0 . . ?
H66A C66 H66B 108.3 . . ?
C66 C67 O1 108.5(9) . . ?
C66 C67 H67A 110.0 . . ?
O1 C67 H67A 110.0 . . ?
C66 C67 H67B 110.0 . . ?
O1 C67 H67B 110.0 . . ?
H67A C67 H67B 108.4 . . ?
C68 C65 O1 108.1(8) . . ?
C68 C65 H65A 110.1 . . ?
O1 C65 H65A 110.1 . . ?
C68 C65 H65B 110.1 . . ?
O1 C65 H65B 110.1 . . ?
H65A C65 H65B 108.4 . . ?
C72 C71 C69 109.3(10) . . ?
C72 C71 H71A 109.8 . . ?
C69 C71 H71A 109.8 . . ?
C72 C71 H71B 109.8 . . ?
C69 C71 H71B 109.8 . . ?
H71A C71 H71B 108.3 . . ?
C71 C72 C70 104.6(8) . . ?
C71 C72 H72A 110.8 . . ?
C70 C72 H72A 110.8 . . ?
C71 C72 H72B 110.8 . . ?
C70 C72 H72B 110.8 . . ?
H72A C72 H72B 108.9 . . ?
C69 O2 C70 98.0(9) . . ?
C71 C69 O2 105.9(9) . . ?
C71 C69 H69A 110.5 . . ?
O2 C69 H69A 110.6 . . ?
C71 C69 H69B 110.6 . . ?
O2 C69 H69B 110.5 . . ?
H69A C69 H69B 108.7 . . ?
C72 C70 O2 109.0(9) . . ?
C72 C70 H70A 109.9 . . ?
O2 C70 H70A 109.9 . . ?
C72 C70 H70B 109.9 . . ?
O2 C70 H70B 109.9 . . ?
H70A C70 H70B 108.3 . . ?
C76 O3 C74 94.1(15) . . ?
C74 C73 C75 96.4(15) . . ?
C74 C73 H73A 112.5 . . ?
C75 C73 H73A 112.4 . . ?
C74 C73 H73B 112.5 . . ?
C75 C73 H73B 112.5 . . ?
H73A C73 H73B 110.0 . . ?
C73 C74 O3 122.3(12) . . ?
C73 C74 H74A 106.7 . . ?
O3 C74 H74A 106.8 . . ?
C73 C74 H74B 106.8 . . ?
O3 C74 H74B 106.7 . . ?
H74A C74 H74B 106.6 . . ?
C76 C75 C73 113.8(15) . . ?
C76 C75 H75A 108.7 . . ?
C73 C75 H75A 108.8 . . ?
C76 C75 H75B 108.8 . . ?
C73 C75 H75B 108.9 . . ?
H75A C75 H75B 107.7 . . ?
C75 C76 O3 112.3(18) . . ?
C75 C76 H76A 109.1 . . ?
O3 C76 H76A 109.1 . . ?
C75 C76 H76B 109.2 . . ?
O3 C76 H76B 109.1 . . ?
H76A C76 H76B 107.8 . . ?

loop_
_geom_bond_atom_site_label_1
_geom_bond_atom_site_label_2
_geom_bond_distance
_geom_bond_site_symmetry_2
_geom_bond_publ_flag
Ru1 C16 2.138(5) . ?
Ru1 C9 2.222(5) . ?
Ru1 C8 2.288(5) . ?
Ru1 C5 2.295(5) . ?
Ru1 C7 2.304(5) . ?
Ru1 C4 2.312(5) . ?
Ru1 C6 2.350(5) . ?
Ru1 P2 2.3736(13) . ?
Ru1 P1 2.3755(13) . ?
P2 C53 1.836(5) . ?
P2 C47 1.842(5) . ?
P2 C59 1.847(5) . ?
P1 C41 1.828(5) . ?
P1 C35 1.846(5) . ?
P1 C29 1.849(5) . ?
B1 F11 1.358(8) . ?
B1 F9 1.360(8) . ?
B1 F8 1.377(8) . ?
B1 F14 1.393(8) . ?
C1 C9 1.506(7) . ?
C1 C2 1.516(7) . ?
C1 C10 1.559(6) . ?
C1 H1 0.9800 . ?
C2 C3 1.327(7) . ?
C2 H2 0.9300 . ?
C3 C4 1.466(7) . ?
C3 H3 0.9300 . ?
C4 C5 1.408(7) . ?
C4 C9 1.428(7) . ?
C5 C6 1.411(7) . ?
C5 H5 0.9300 . ?
C6 C7 1.392(7) . ?
C6 H6 0.9300 . ?
C7 C8 1.403(7) . ?
C7 H7 0.9300 . ?
C8 C9 1.400(7) . ?
C8 H8 0.9300 . ?
C10 C11 1.530(7) . ?
C10 C16 1.547(7) . ?
C10 H10 0.9800 . ?
C11 C12 1.514(7) . ?
C11 C13 1.530(7) . ?
C11 H11 0.9800 . ?
C12 H12A 0.9600 . ?
C12 H12B 0.9600 . ?
C12 H12C 0.9600 . ?
C13 C14 1.531(7) . ?
C13 H13A 0.9700 . ?
C13 H13B 0.9700 . ?
C14 C17 1.521(7) . ?
C14 C15 1.528(7) . ?
C14 C23 1.539(7) . ?
C15 C16 1.349(6) . ?
C15 H15 0.9300 . ?
C17 C18 1.390(7) . ?
C17 C22 1.408(7) . ?
C18 C19 1.392(7) . ?
C18 H18 0.9300 . ?
C19 C20 1.378(8) . ?
C19 H19 0.9300 . ?
C20 C21 1.376(8) . ?
C20 H20 0.9300 . ?
C21 C22 1.391(7) . ?
C21 H21 0.9300 . ?
C22 C24 1.465(7) . ?
C23 C28 1.385(7) . ?
C23 C24 1.418(7) . ?
C24 C25 1.393(7) . ?
C25 C26 1.374(7) . ?
C25 H25 0.9300 . ?
C26 C27 1.388(7) . ?
C26 H26 0.9300 . ?
C27 C28 1.396(7) . ?
C27 H27 0.9300 . ?
C28 H28 0.9300 . ?
C29 C30 1.393(7) . ?
C29 C34 1.398(7) . ?
C30 C31 1.381(8) . ?
C30 H30 0.9300 . ?
C31 C32 1.379(8) . ?
C31 H31 0.9300 . ?
C32 C33 1.376(8) . ?
C32 H32 0.9300 . ?
C33 C34 1.382(7) . ?
C33 H33 0.9300 . ?
C34 H34 0.9300 . ?
C35 C36 1.382(7) . ?
C35 C40 1.399(7) . ?
C36 C37 1.377(7) . ?
C36 H36 0.9300 . ?
C37 C38 1.376(7) . ?
C37 H37 0.9300 . ?
C38 C39 1.367(7) . ?
C38 H38 0.9300 . ?
C39 C40 1.383(7) . ?
C39 H39 0.9300 . ?
C40 H40 0.9300 . ?
C41 C42 1.393(7) . ?
C41 C46 1.397(7) . ?
C42 C43 1.370(7) . ?
C42 H42 0.9300 . ?
C43 C44 1.385(8) . ?
C43 H43 0.9300 . ?
C44 C45 1.381(8) . ?
C44 H44 0.9300 . ?
C45 C46 1.394(7) . ?
C45 H45 0.9300 . ?
C46 H46 0.9300 . ?
C47 C52 1.400(7) . ?
C47 C48 1.406(7) . ?
C48 C49 1.377(7) . ?
C48 H48 0.9300 . ?
C49 C50 1.376(9) . ?
C49 H49 0.9300 . ?
C50 C51 1.386(8) . ?
C50 H50 0.9300 . ?
C51 C52 1.377(8) . ?
C51 H51 0.9300 . ?
C52 H52 0.9300 . ?
C53 C58 1.387(7) . ?
C53 C54 1.391(7) . ?
C54 C55 1.387(7) . ?
C54 H54 0.9300 . ?
C55 C56 1.365(8) . ?
C55 H55 0.9300 . ?
C56 C57 1.381(8) . ?
C56 H56 0.9300 . ?
C57 C58 1.369(7) . ?
C57 H57 0.9300 . ?
C58 H58 0.9300 . ?
C59 C60 1.388(7) . ?
C59 C64 1.402(7) . ?
C60 C61 1.403(7) . ?
C60 H60 0.9300 . ?
C61 C62 1.374(8) . ?
C61 H61 0.9300 . ?
C62 C63 1.362(8) . ?
C62 H62 0.9300 . ?
C63 C64 1.391(7) . ?
C63 H63 0.9300 . ?
C64 H64 0.9300 . ?
Ru1' C16' 2.134(5) . ?
Ru1' C9' 2.210(5) . ?
Ru1' C8' 2.277(4) . ?
Ru1' C7' 2.299(5) . ?
Ru1' C4' 2.304(5) . ?
Ru1' C5' 2.307(5) . ?
Ru1' C6' 2.347(5) . ?
Ru1' P2' 2.3740(13) . ?
Ru1' P1' 2.3929(13) . ?
P1' C59' 1.838(5) . ?
P1' C29' 1.843(5) . ?
P1' C35' 1.855(5) . ?
P2' C53' 1.834(5) . ?
P2' C41' 1.843(5) . ?
P2' C47' 1.847(5) . ?
B1' F4' 1.378(8) . ?
B1' F3' 1.378(7) . ?
B1' F1' 1.389(8) . ?
B1' F2' 1.400(8) . ?
C1' C2' 1.506(7) . ?
C1' C9' 1.515(7) . ?
C1' C10' 1.550(7) . ?
C1' H1' 0.9800 . ?
C2' C3' 1.331(7) . ?
C2' H2' 0.9300 . ?
C3' C4' 1.454(7) . ?
C3' H3' 0.9300 . ?
C4' C9' 1.421(7) . ?
C4' C5' 1.424(7) . ?
C5' C6' 1.406(7) . ?
C5' H5' 0.9300 . ?
C6' C7' 1.372(7) . ?
C6' H6' 0.9300 . ?
C7' C8' 1.423(7) . ?
C7' H7' 0.9300 . ?
C8' C9' 1.400(7) . ?
C8' H8' 0.9300 . ?
C10' C16' 1.544(7) . ?
C10' C11' 1.550(7) . ?
C10' H10' 0.9800 . ?
C11' C12' 1.520(7) . ?
C11' C13' 1.527(7) . ?
C11' H11' 0.9800 . ?
C12' H12D 0.9600 . ?
C12' H12E 0.9600 . ?
C12' H12F 0.9600 . ?
C13' C14' 1.534(7) . ?
C13' H13C 0.9700 . ?
C13' H13D 0.9700 . ?
C14' C23' 1.522(7) . ?
C14' C15' 1.537(7) . ?
C14' C17' 1.538(7) . ?
C15' C16' 1.325(6) . ?
C15' H15' 0.9300 . ?
C17' C18' 1.380(7) . ?
C17' C22' 1.394(7) . ?
C18' C19' 1.393(7) . ?
C18' H18' 0.9300 . ?
C19' C20' 1.385(8) . ?
C19' H19' 0.9300 . ?
C20' C21' 1.382(9) . ?
C20' H20' 0.9300 . ?
C21' C22' 1.399(7) . ?
C21' H21' 0.9300 . ?
C22' C24' 1.468(8) . ?
C23' C28' 1.386(7) . ?
C23' C24' 1.395(7) . ?
C24' C25' 1.400(8) . ?
C25' C26' 1.379(9) . ?
C25' H25' 0.9300 . ?
C26' C27' 1.377(9) . ?
C26' H26' 0.9300 . ?
C27' C28' 1.381(8) . ?
C27' H27' 0.9300 . ?
C28' H28' 0.9300 . ?
C29' C34' 1.386(7) . ?
C29' C30' 1.392(7) . ?
C30' C31' 1.385(7) . ?
C30' H30' 0.9300 . ?
C31' C32' 1.369(7) . ?
C31' H31' 0.9300 . ?
C32' C33' 1.375(7) . ?
C32' H32' 0.9300 . ?
C33' C34' 1.386(7) . ?
C33' H33' 0.9300 . ?
C34' H34' 0.9300 . ?
C35' C40' 1.382(7) . ?
C35' C36' 1.399(7) . ?
C36' C37' 1.376(7) . ?
C36' H36' 0.9300 . ?
C37' C38' 1.391(8) . ?
C37' H37' 0.9300 . ?
C38' C39' 1.354(8) . ?
C38' H38' 0.9300 . ?
C39' C40' 1.387(7) . ?
C39' H39' 0.9300 . ?
C40' H40' 0.9300 . ?
C41' C42' 1.391(7) . ?
C41' C46' 1.400(7) . ?
C42' C43' 1.370(7) . ?
C42' H42' 0.9300 . ?
C43' C44' 1.366(8) . ?
C43' H43' 0.9300 . ?
C44' C45' 1.372(9) . ?
C44' H44' 0.9300 . ?
C45' C46' 1.382(8) . ?
C45' H45' 0.9300 . ?
C46' H46' 0.9300 . ?
C47' C48' 1.381(7) . ?
C47' C52' 1.395(7) . ?
C48' C49' 1.390(7) . ?
C48' H48' 0.9300 . ?
C49' C50' 1.377(8) . ?
C49' H49' 0.9300 . ?
C50' C51' 1.387(8) . ?
C50' H50' 0.9300 . ?
C51' C52' 1.390(7) . ?
C51' H51' 0.9300 . ?
C52' H52' 0.9300 . ?
C53' C54' 1.394(7) . ?
C53' C58' 1.397(7) . ?
C54' C55' 1.390(8) . ?
C54' H54' 0.9300 . ?
C55' C56' 1.371(8) . ?
C55' H55' 0.9300 . ?
C56' C57' 1.368(8) . ?
C56' H56' 0.9300 . ?
C57' C58' 1.396(8) . ?
C57' H57' 0.9300 . ?
C58' H58' 0.9300 . ?
C59' C64' 1.389(7) . ?
C59' C60' 1.404(7) . ?
C62' C63' 1.380(8) . ?
C62' C61' 1.383(8) . ?
C62' H62' 0.9300 . ?
C61' C60' 1.388(7) . ?
C61' H61' 0.9300 . ?
C60' H60' 0.9300 . ?
C64' C63' 1.388(7) . ?
C64' H64' 0.9300 . ?
C63' H63' 0.9300 . ?
C68 C65 1.399(11) . ?
C68 C66 1.512(12) . ?
C68 H68A 0.9700 . ?
C68 H68B 0.9700 . ?
O1 C67 1.556(10) . ?
O1 C65 1.601(12) . ?
C66 C67 1.368(12) . ?
C66 H66A 0.9700 . ?
C66 H66B 0.9700 . ?
C67 H67A 0.9700 . ?
C67 H67B 0.9700 . ?
C65 H65A 0.9700 . ?
C65 H65B 0.9700 . ?
C71 C72 1.367(12) . ?
C71 C69 1.483(14) . ?
C71 H71A 0.9700 . ?
C71 H71B 0.9700 . ?
C72 C70 1.370(14) . ?
C72 H72A 0.9700 . ?
C72 H72B 0.9700 . ?
O2 C69 1.521(13) . ?
O2 C70 1.536(15) . ?
C69 H69A 0.9700 . ?
C69 H69B 0.9700 . ?
C70 H70A 0.9700 . ?
C70 H70B 0.9700 . ?
O3 C76 1.42(2) . ?
O3 C74 1.47(2) . ?
C73 C74 1.373(17) . ?
C73 C75 1.39(3) . ?
C73 H73A 0.9700 . ?
C73 H73B 0.9700 . ?
C74 H74A 0.9700 . ?
C74 H74B 0.9700 . ?
C75 C76 1.39(3) . ?
C75 H75A 0.9700 . ?
C75 H75B 0.9700 . ?
C76 H76A 0.9700 . ?
C76 H76B 0.9700 . ?

loop_
_geom_torsion_atom_site_label_1
_geom_torsion_atom_site_label_2
_geom_torsion_atom_site_label_3
_geom_torsion_atom_site_label_4
_geom_torsion
_geom_torsion_site_symmetry_1
_geom_torsion_site_symmetry_2
_geom_torsion_site_symmetry_3
_geom_torsion_site_symmetry_4
_geom_torsion_publ_flag
C16 Ru1 P2 C53 48.0(2) . . . . ?
C9 Ru1 P2 C53 -26.8(2) . . . . ?
C8 Ru1 P2 C53 -45.4(2) . . . . ?
C5 Ru1 P2 C53 -125.7(3) . . . . ?
C7 Ru1 P2 C53 -79.6(2) . . . . ?
C4 Ru1 P2 C53 -65.7(5) . . . . ?
C6 Ru1 P2 C53 -110.5(2) . . . . ?
P1 Ru1 P2 C53 140.31(18) . . . . ?
C16 Ru1 P2 C47 -75.1(2) . . . . ?
C9 Ru1 P2 C47 -149.9(3) . . . . ?
C8 Ru1 P2 C47 -168.5(2) . . . . ?
C5 Ru1 P2 C47 111.2(3) . . . . ?
C7 Ru1 P2 C47 157.3(2) . . . . ?
C4 Ru1 P2 C47 171.2(5) . . . . ?
C6 Ru1 P2 C47 126.4(2) . . . . ?
P1 Ru1 P2 C47 17.2(2) . . . . ?
C16 Ru1 P2 C59 161.0(2) . . . . ?
C9 Ru1 P2 C59 86.3(2) . . . . ?
C8 Ru1 P2 C59 67.6(2) . . . . ?
C5 Ru1 P2 C59 -12.7(3) . . . . ?
C7 Ru1 P2 C59 33.5(2) . . . . ?
C4 Ru1 P2 C59 47.3(5) . . . . ?
C6 Ru1 P2 C59 2.5(2) . . . . ?
P1 Ru1 P2 C59 -106.65(18) . . . . ?
C16 Ru1 P1 C41 -72.7(2) . . . . ?
C9 Ru1 P1 C41 2.8(2) . . . . ?
C8 Ru1 P1 C41 33.0(4) . . . . ?
C5 Ru1 P1 C41 56.5(2) . . . . ?
C7 Ru1 P1 C41 96.8(3) . . . . ?
C4 Ru1 P1 C41 22.4(2) . . . . ?
C6 Ru1 P1 C41 86.2(2) . . . . ?
P2 Ru1 P1 C41 -164.88(17) . . . . ?
C16 Ru1 P1 C35 172.1(2) . . . . ?
C9 Ru1 P1 C35 -112.4(2) . . . . ?
C8 Ru1 P1 C35 -82.2(4) . . . . ?
C5 Ru1 P1 C35 -58.7(2) . . . . ?
C7 Ru1 P1 C35 -18.4(3) . . . . ?
C4 Ru1 P1 C35 -92.8(2) . . . . ?
C6 Ru1 P1 C35 -28.9(2) . . . . ?
P2 Ru1 P1 C35 79.94(18) . . . . ?
C16 Ru1 P1 C29 49.5(2) . . . . ?
C9 Ru1 P1 C29 125.0(3) . . . . ?
C8 Ru1 P1 C29 155.2(4) . . . . ?
C5 Ru1 P1 C29 178.7(2) . . . . ?
C7 Ru1 P1 C29 -141.0(3) . . . . ?
C4 Ru1 P1 C29 144.6(2) . . . . ?
C6 Ru1 P1 C29 -151.5(2) . . . . ?
P2 Ru1 P1 C29 -42.7(2) . . . . ?
C9 C1 C2 C3 -6.0(5) . . . . ?
C10 C1 C2 C3 108.4(5) . . . . ?
C1 C2 C3 C4 0.3(6) . . . . ?
C2 C3 C4 C5 -170.8(5) . . . . ?
C2 C3 C4 C9 6.0(6) . . . . ?
C2 C3 C4 Ru1 -69.7(6) . . . . ?
C16 Ru1 C4 C5 166.8(3) . . . . ?
C9 Ru1 C4 C5 -131.9(4) . . . . ?
C8 Ru1 C4 C5 -102.0(3) . . . . ?
C7 Ru1 C4 C5 -65.5(3) . . . . ?
C6 Ru1 C4 C5 -30.3(3) . . . . ?
P2 Ru1 C4 C5 -79.9(5) . . . . ?
P1 Ru1 C4 C5 74.2(3) . . . . ?
C16 Ru1 C4 C9 -61.3(3) . . . . ?
C8 Ru1 C4 C9 29.8(3) . . . . ?
C5 Ru1 C4 C9 131.9(4) . . . . ?
C7 Ru1 C4 C9 66.3(3) . . . . ?
C6 Ru1 C4 C9 101.5(3) . . . . ?
P2 Ru1 C4 C9 52.0(6) . . . . ?
P1 Ru1 C4 C9 -153.9(3) . . . . ?
C16 Ru1 C4 C3 34.5(5) . . . . ?
C9 Ru1 C4 C3 95.8(5) . . . . ?
C8 Ru1 C4 C3 125.7(5) . . . . ?
C5 Ru1 C4 C3 -132.3(6) . . . . ?
C7 Ru1 C4 C3 162.2(5) . . . . ?
C6 Ru1 C4 C3 -162.6(5) . . . . ?
P2 Ru1 C4 C3 147.8(4) . . . . ?
P1 Ru1 C4 C3 -58.1(4) . . . . ?
C9 C4 C5 C6 8.3(7) . . . . ?
C3 C4 C5 C6 -175.2(5) . . . . ?
Ru1 C4 C5 C6 59.9(4) . . . . ?
C9 C4 C5 Ru1 -51.6(4) . . . . ?
C3 C4 C5 Ru1 124.9(6) . . . . ?
C16 Ru1 C5 C4 -17.1(4) . . . . ?
C9 Ru1 C5 C4 29.3(3) . . . . ?
C8 Ru1 C5 C4 65.8(3) . . . . ?
C7 Ru1 C5 C4 101.2(3) . . . . ?
C6 Ru1 C5 C4 128.9(4) . . . . ?
P2 Ru1 C5 C4 154.8(2) . . . . ?
P1 Ru1 C5 C4 -106.6(3) . . . . ?
C16 Ru1 C5 C6 -146.0(3) . . . . ?
C9 Ru1 C5 C6 -99.5(3) . . . . ?
C8 Ru1 C5 C6 -63.1(3) . . . . ?
C7 Ru1 C5 C6 -27.6(3) . . . . ?
C4 Ru1 C5 C6 -128.9(4) . . . . ?
P2 Ru1 C5 C6 25.9(4) . . . . ?
P1 Ru1 C5 C6 124.5(3) . . . . ?
C4 C5 C6 C7 -6.7(7) . . . . ?
Ru1 C5 C6 C7 52.5(4) . . . . ?
C4 C5 C6 Ru1 -59.1(4) . . . . ?
C16 Ru1 C6 C7 -63.1(5) . . . . ?
C9 Ru1 C6 C7 -65.5(3) . . . . ?
C8 Ru1 C6 C7 -28.7(3) . . . . ?
C5 Ru1 C6 C7 -133.2(5) . . . . ?
C4 Ru1 C6 C7 -102.7(3) . . . . ?
P2 Ru1 C6 C7 64.3(3) . . . . ?
P1 Ru1 C6 C7 168.0(3) . . . . ?
C16 Ru1 C6 C5 70.1(5) . . . . ?
C9 Ru1 C6 C5 67.8(3) . . . . ?
C8 Ru1 C6 C5 104.5(3) . . . . ?
C7 Ru1 C6 C5 133.2(5) . . . . ?
C4 Ru1 C6 C5 30.5(3) . . . . ?
P2 Ru1 C6 C5 -162.5(3) . . . . ?
P1 Ru1 C6 C5 -58.8(3) . . . . ?
C5 C6 C7 C8 3.6(7) . . . . ?
Ru1 C6 C7 C8 55.8(4) . . . . ?
C5 C6 C7 Ru1 -52.2(4) . . . . ?
C16 Ru1 C7 C6 148.8(3) . . . . ?
C9 Ru1 C7 C6 101.8(3) . . . . ?
C8 Ru1 C7 C6 132.4(4) . . . . ?
C5 Ru1 C7 C6 28.1(3) . . . . ?
C4 Ru1 C7 C6 64.3(3) . . . . ?
P2 Ru1 C7 C6 -119.8(3) . . . . ?
P1 Ru1 C7 C6 -17.9(4) . . . . ?
C16 Ru1 C7 C8 16.4(4) . . . . ?
C9 Ru1 C7 C8 -30.6(3) . . . . ?
C5 Ru1 C7 C8 -104.3(3) . . . . ?
C4 Ru1 C7 C8 -68.1(3) . . . . ?
C6 Ru1 C7 C8 -132.4(4) . . . . ?
P2 Ru1 C7 C8 107.9(3) . . . . ?
P1 Ru1 C7 C8 -150.3(2) . . . . ?
C6 C7 C8 C9 -2.3(7) . . . . ?
Ru1 C7 C8 C9 54.8(4) . . . . ?
C6 C7 C8 Ru1 -57.1(4) . . . . ?
C16 Ru1 C8 C9 63.7(3) . . . . ?
C5 Ru1 C8 C9 -66.0(3) . . . . ?
C7 Ru1 C8 C9 -129.3(4) . . . . ?
C4 Ru1 C8 C9 -30.2(3) . . . . ?
C6 Ru1 C8 C9 -101.2(3) . . . . ?
P2 Ru1 C8 C9 156.1(3) . . . . ?
P1 Ru1 C8 C9 -41.9(5) . . . . ?
C16 Ru1 C8 C7 -167.0(3) . . . . ?
C9 Ru1 C8 C7 129.3(4) . . . . ?
C5 Ru1 C8 C7 63.2(3) . . . . ?
C4 Ru1 C8 C7 99.0(3) . . . . ?
C6 Ru1 C8 C7 28.1(3) . . . . ?
P2 Ru1 C8 C7 -74.7(3) . . . . ?
P1 Ru1 C8 C7 87.4(5) . . . . ?
C7 C8 C9 C4 4.2(7) . . . . ?
Ru1 C8 C9 C4 60.8(4) . . . . ?
C7 C8 C9 C1 -169.5(5) . . . . ?
Ru1 C8 C9 C1 -113.0(5) . . . . ?
C7 C8 C9 Ru1 -56.5(4) . . . . ?
C5 C4 C9 C8 -7.3(7) . . . . ?
C3 C4 C9 C8 175.3(4) . . . . ?
Ru1 C4 C9 C8 -60.5(4) . . . . ?
C5 C4 C9 C1 167.6(4) . . . . ?
C3 C4 C9 C1 -9.8(5) . . . . ?
Ru1 C4 C9 C1 114.4(4) . . . . ?
C5 C4 C9 Ru1 53.2(4) . . . . ?
C3 C4 C9 Ru1 -124.2(3) . . . . ?
C2 C1 C9 C8 -176.2(5) . . . . ?
C10 C1 C9 C8 62.2(6) . . . . ?
C2 C1 C9 C4 9.4(5) . . . . ?
C10 C1 C9 C4 -112.3(4) . . . . ?
C2 C1 C9 Ru1 91.9(4) . . . . ?
C10 C1 C9 Ru1 -29.7(5) . . . . ?
C16 Ru1 C9 C8 -113.5(3) . . . . ?
C5 Ru1 C9 C8 101.6(3) . . . . ?
C7 Ru1 C9 C8 30.1(3) . . . . ?
C4 Ru1 C9 C8 130.1(4) . . . . ?
C6 Ru1 C9 C8 65.4(3) . . . . ?
P2 Ru1 C9 C8 -32.4(3) . . . . ?
P1 Ru1 C9 C8 164.1(2) . . . . ?
C16 Ru1 C9 C4 116.4(3) . . . . ?
C8 Ru1 C9 C4 -130.1(4) . . . . ?
C5 Ru1 C9 C4 -28.5(3) . . . . ?
C7 Ru1 C9 C4 -100.0(3) . . . . ?
C6 Ru1 C9 C4 -64.7(3) . . . . ?
P2 Ru1 C9 C4 -162.5(2) . . . . ?
P1 Ru1 C9 C4 34.0(3) . . . . ?
C16 Ru1 C9 C1 12.8(4) . . . . ?
C8 Ru1 C9 C1 126.3(5) . . . . ?
C5 Ru1 C9 C1 -132.1(4) . . . . ?
C7 Ru1 C9 C1 156.4(4) . . . . ?
C4 Ru1 C9 C1 -103.6(5) . . . . ?
C6 Ru1 C9 C1 -168.3(4) . . . . ?
P2 Ru1 C9 C1 93.9(4) . . . . ?
P1 Ru1 C9 C1 -69.7(4) . . . . ?
C9 C1 C10 C11 166.1(4) . . . . ?
C2 C1 C10 C11 54.4(6) . . . . ?
C9 C1 C10 C16 36.0(5) . . . . ?
C2 C1 C10 C16 -75.6(5) . . . . ?
C16 C10 C11 C12 -177.1(4) . . . . ?
C1 C10 C11 C12 52.9(6) . . . . ?
C16 C10 C11 C13 -54.8(5) . . . . ?
C1 C10 C11 C13 175.2(4) . . . . ?
C12 C11 C13 C14 -176.8(4) . . . . ?
C10 C11 C13 C14 59.6(6) . . . . ?
C11 C13 C14 C17 -155.2(4) . . . . ?
C11 C13 C14 C15 -32.4(6) . . . . ?
C11 C13 C14 C23 92.7(5) . . . . ?
C17 C14 C15 C16 123.0(5) . . . . ?
C13 C14 C15 C16 -0.3(7) . . . . ?
C23 C14 C15 C16 -126.8(5) . . . . ?
C14 C15 C16 C10 3.7(7) . . . . ?
C14 C15 C16 Ru1 -172.3(4) . . . . ?
C11 C10 C16 C15 25.3(6) . . . . ?
C1 C10 C16 C15 155.3(4) . . . . ?
C11 C10 C16 Ru1 -158.2(3) . . . . ?
C1 C10 C16 Ru1 -28.2(5) . . . . ?
C9 Ru1 C16 C15 -175.2(5) . . . . ?
C8 Ru1 C16 C15 152.0(4) . . . . ?
C5 Ru1 C16 C15 -132.9(4) . . . . ?
C7 Ru1 C16 C15 142.5(4) . . . . ?
C4 Ru1 C16 C15 -142.8(4) . . . . ?
C6 Ru1 C16 C15 -177.6(4) . . . . ?
P2 Ru1 C16 C15 52.5(4) . . . . ?
P1 Ru1 C16 C15 -46.1(4) . . . . ?
C9 Ru1 C16 C10 8.7(3) . . . . ?
C8 Ru1 C16 C10 -24.1(3) . . . . ?
C5 Ru1 C16 C10 51.0(4) . . . . ?
C7 Ru1 C16 C10 -33.6(4) . . . . ?
C4 Ru1 C16 C10 41.1(3) . . . . ?
C6 Ru1 C16 C10 6.3(6) . . . . ?
P2 Ru1 C16 C10 -123.6(3) . . . . ?
P1 Ru1 C16 C10 137.8(3) . . . . ?
C15 C14 C17 C18 -64.1(7) . . . . ?
C13 C14 C17 C18 59.6(7) . . . . ?
C23 C14 C17 C18 179.4(5) . . . . ?
C15 C14 C17 C22 115.9(5) . . . . ?
C13 C14 C17 C22 -120.5(5) . . . . ?
C23 C14 C17 C22 -0.7(5) . . . . ?
C22 C17 C18 C19 -0.6(7) . . . . ?
C14 C17 C18 C19 179.3(5) . . . . ?
C17 C18 C19 C20 1.1(8) . . . . ?
C18 C19 C20 C21 -0.2(8) . . . . ?
C19 C20 C21 C22 -1.1(8) . . . . ?
C20 C21 C22 C17 1.6(8) . . . . ?
C20 C21 C22 C24 179.6(5) . . . . ?
C18 C17 C22 C21 -0.7(7) . . . . ?
C14 C17 C22 C21 179.4(5) . . . . ?
C18 C17 C22 C24 -179.1(5) . . . . ?
C14 C17 C22 C24 1.0(6) . . . . ?
C17 C14 C23 C28 -178.3(5) . . . . ?
C15 C14 C23 C28 65.6(7) . . . . ?
C13 C14 C23 C28 -60.0(7) . . . . ?
C17 C14 C23 C24 0.1(5) . . . . ?
C15 C14 C23 C24 -116.0(4) . . . . ?
C13 C14 C23 C24 118.4(5) . . . . ?
C28 C23 C24 C25 -0.2(7) . . . . ?
C14 C23 C24 C25 -178.8(4) . . . . ?
C28 C23 C24 C22 179.0(4) . . . . ?
C14 C23 C24 C22 0.4(6) . . . . ?
C21 C22 C24 C25 0.1(9) . . . . ?
C17 C22 C24 C25 178.3(5) . . . . ?
C21 C22 C24 C23 -179.0(5) . . . . ?
C17 C22 C24 C23 -0.8(6) . . . . ?
C23 C24 C25 C26 -0.6(7) . . . . ?
C22 C24 C25 C26 -179.7(5) . . . . ?
C24 C25 C26 C27 1.5(8) . . . . ?
C25 C26 C27 C28 -1.5(8) . . . . ?
C24 C23 C28 C27 0.2(7) . . . . ?
C14 C23 C28 C27 178.5(5) . . . . ?
C26 C27 C28 C23 0.6(8) . . . . ?
C41 P1 C29 C30 -142.5(4) . . . . ?
C35 P1 C29 C30 -37.4(5) . . . . ?
Ru1 P1 C29 C30 92.1(4) . . . . ?
C41 P1 C29 C34 34.3(5) . . . . ?
C35 P1 C29 C34 139.5(5) . . . . ?
Ru1 P1 C29 C34 -91.0(5) . . . . ?
C34 C29 C30 C31 -1.4(8) . . . . ?
P1 C29 C30 C31 175.7(4) . . . . ?
C29 C30 C31 C32 1.4(9) . . . . ?
C30 C31 C32 C33 -0.4(9) . . . . ?
C31 C32 C33 C34 -0.6(9) . . . . ?
C32 C33 C34 C29 0.6(8) . . . . ?
C30 C29 C34 C33 0.4(8) . . . . ?
P1 C29 C34 C33 -176.6(4) . . . . ?
C41 P1 C35 C36 -122.4(4) . . . . ?
C29 P1 C35 C36 133.4(4) . . . . ?
Ru1 P1 C35 C36 -3.6(5) . . . . ?
C41 P1 C35 C40 59.3(5) . . . . ?
C29 P1 C35 C40 -45.0(5) . . . . ?
Ru1 P1 C35 C40 178.1(4) . . . . ?
C40 C35 C36 C37 2.1(8) . . . . ?
P1 C35 C36 C37 -176.2(4) . . . . ?
C35 C36 C37 C38 -1.7(8) . . . . ?
C36 C37 C38 C39 0.4(8) . . . . ?
C37 C38 C39 C40 0.3(8) . . . . ?
C38 C39 C40 C35 0.1(8) . . . . ?
C36 C35 C40 C39 -1.4(8) . . . . ?
P1 C35 C40 C39 177.0(4) . . . . ?
C35 P1 C41 C42 -171.2(4) . . . . ?
C29 P1 C41 C42 -69.9(4) . . . . ?
Ru1 P1 C41 C42 66.2(4) . . . . ?
C35 P1 C41 C46 11.5(5) . . . . ?
C29 P1 C41 C46 112.8(4) . . . . ?
Ru1 P1 C41 C46 -111.1(4) . . . . ?
C46 C41 C42 C43 -1.9(7) . . . . ?
P1 C41 C42 C43 -179.3(4) . . . . ?
C41 C42 C43 C44 1.5(8) . . . . ?
C42 C43 C44 C45 0.0(8) . . . . ?
C43 C44 C45 C46 -1.2(8) . . . . ?
C44 C45 C46 C41 0.8(8) . . . . ?
C42 C41 C46 C45 0.8(7) . . . . ?
P1 C41 C46 C45 178.1(4) . . . . ?
C53 P2 C47 C52 122.3(5) . . . . ?
C59 P2 C47 C52 19.8(5) . . . . ?
Ru1 P2 C47 C52 -107.2(5) . . . . ?
C53 P2 C47 C48 -52.4(4) . . . . ?
C59 P2 C47 C48 -154.9(4) . . . . ?
Ru1 P2 C47 C48 78.1(4) . . . . ?
C52 C47 C48 C49 -0.1(8) . . . . ?
P2 C47 C48 C49 175.0(4) . . . . ?
C47 C48 C49 C50 -0.4(9) . . . . ?
C48 C49 C50 C51 0.0(10) . . . . ?
C49 C50 C51 C52 0.9(11) . . . . ?
C50 C51 C52 C47 -1.5(10) . . . . ?
C48 C47 C52 C51 1.1(8) . . . . ?
P2 C47 C52 C51 -173.6(5) . . . . ?
C47 P2 C53 C58 147.6(4) . . . . ?
C59 P2 C53 C58 -107.8(4) . . . . ?
Ru1 P2 C53 C58 10.8(5) . . . . ?
C47 P2 C53 C54 -37.5(5) . . . . ?
C59 P2 C53 C54 67.1(4) . . . . ?
Ru1 P2 C53 C54 -174.3(4) . . . . ?
C58 C53 C54 C55 0.3(7) . . . . ?
P2 C53 C54 C55 -174.7(4) . . . . ?
C53 C54 C55 C56 1.2(8) . . . . ?
C54 C55 C56 C57 -1.2(8) . . . . ?
C55 C56 C57 C58 -0.3(8) . . . . ?
C56 C57 C58 C53 1.7(8) . . . . ?
C54 C53 C58 C57 -1.7(7) . . . . ?
P2 C53 C58 C57 173.3(4) . . . . ?
C53 P2 C59 C60 14.2(5) . . . . ?
C47 P2 C59 C60 115.0(4) . . . . ?
Ru1 P2 C59 C60 -108.6(4) . . . . ?
C53 P2 C59 C64 -167.2(4) . . . . ?
C47 P2 C59 C64 -66.4(4) . . . . ?
Ru1 P2 C59 C64 70.1(4) . . . . ?
C64 C59 C60 C61 -0.3(8) . . . . ?
P2 C59 C60 C61 178.4(4) . . . . ?
C59 C60 C61 C62 1.1(8) . . . . ?
C60 C61 C62 C63 -1.1(9) . . . . ?
C61 C62 C63 C64 0.3(9) . . . . ?
C62 C63 C64 C59 0.5(8) . . . . ?
C60 C59 C64 C63 -0.6(8) . . . . ?
P2 C59 C64 C63 -179.2(4) . . . . ?
C16' Ru1' P1' C59' -70.7(2) . . . . ?
C9' Ru1' P1' C59' 5.5(2) . . . . ?
C8' Ru1' P1' C59' 37.5(4) . . . . ?
C7' Ru1' P1' C59' 98.8(3) . . . . ?
C4' Ru1' P1' C59' 24.1(2) . . . . ?
C5' Ru1' P1' C59' 58.5(2) . . . . ?
C6' Ru1' P1' C59' 88.0(2) . . . . ?
P2' Ru1' P1' C59' -161.08(18) . . . . ?
C16' Ru1' P1' C29' 176.6(2) . . . . ?
C9' Ru1' P1' C29' -107.3(2) . . . . ?
C8' Ru1' P1' C29' -75.3(4) . . . . ?
C7' Ru1' P1' C29' -14.0(3) . . . . ?
C4' Ru1' P1' C29' -88.7(2) . . . . ?
C5' Ru1' P1' C29' -54.3(2) . . . . ?
C6' Ru1' P1' C29' -24.7(2) . . . . ?
P2' Ru1' P1' C29' 86.16(18) . . . . ?
C16' Ru1' P1' C35' 51.7(2) . . . . ?
C9' Ru1' P1' C35' 127.9(3) . . . . ?
C8' Ru1' P1' C35' 159.9(4) . . . . ?
C7' Ru1' P1' C35' -138.8(3) . . . . ?
C4' Ru1' P1' C35' 146.5(2) . . . . ?
C5' Ru1' P1' C35' -179.1(2) . . . . ?
C6' Ru1' P1' C35' -149.6(2) . . . . ?
P2' Ru1' P1' C35' -38.7(2) . . . . ?
C16' Ru1' P2' C53' 158.1(2) . . . . ?
C9' Ru1' P2' C53' 84.1(3) . . . . ?
C8' Ru1' P2' C53' 64.1(2) . . . . ?
C7' Ru1' P2' C53' 28.9(2) . . . . ?
C4' Ru1' P2' C53' 51.2(5) . . . . ?
C5' Ru1' P2' C53' -16.1(3) . . . . ?
C6' Ru1' P2' C53' -1.1(2) . . . . ?
P1' Ru1' P2' C53' -109.78(19) . . . . ?
C16' Ru1' P2' C41' -80.5(2) . . . . ?
C9' Ru1' P2' C41' -154.5(3) . . . . ?
C8' Ru1' P2' C41' -174.5(2) . . . . ?
C7' Ru1' P2' C41' 150.3(2) . . . . ?
C4' Ru1' P2' C41' 172.6(5) . . . . ?
C5' Ru1' P2' C41' 105.3(3) . . . . ?
C6' Ru1' P2' C41' 120.3(2) . . . . ?
P1' Ru1' P2' C41' 11.6(2) . . . . ?
C16' Ru1' P2' C47' 43.9(2) . . . . ?
C9' Ru1' P2' C47' -30.1(3) . . . . ?
C8' Ru1' P2' C47' -50.1(2) . . . . ?
C7' Ru1' P2' C47' -85.3(2) . . . . ?
C4' Ru1' P2' C47' -63.0(5) . . . . ?
C5' Ru1' P2' C47' -130.3(3) . . . . ?
C6' Ru1' P2' C47' -115.3(2) . . . . ?
P1' Ru1' P2' C47' 136.01(18) . . . . ?
C9' C1' C2' C3' -6.0(5) . . . . ?
C10' C1' C2' C3' 108.0(5) . . . . ?
C1' C2' C3' C4' 0.7(6) . . . . ?
C2' C3' C4' C9' 5.5(6) . . . . ?
C2' C3' C4' C5' -171.2(5) . . . . ?
C2' C3' C4' Ru1' -70.4(5) . . . . ?
C16' Ru1' C4' C9' -62.6(3) . . . . ?
C8' Ru1' C4' C9' 29.6(3) . . . . ?
C7' Ru1' C4' C9' 66.7(3) . . . . ?
C5' Ru1' C4' C9' 131.4(4) . . . . ?
C6' Ru1' C4' C9' 101.3(3) . . . . ?
P2' Ru1' C4' C9' 43.7(6) . . . . ?
P1' Ru1' C4' C9' -155.2(3) . . . . ?
C16' Ru1' C4' C5' 166.0(3) . . . . ?
C9' Ru1' C4' C5' -131.4(4) . . . . ?
C8' Ru1' C4' C5' -101.8(3) . . . . ?
C7' Ru1' C4' C5' -64.6(3) . . . . ?
C6' Ru1' C4' C5' -30.1(3) . . . . ?
P2' Ru1' C4' C5' -87.7(5) . . . . ?
P1' Ru1' C4' C5' 73.4(3) . . . . ?
C16' Ru1' C4' C3' 34.3(4) . . . . ?
C9' Ru1' C4' C3' 96.9(5) . . . . ?
C8' Ru1' C4' C3' 126.5(5) . . . . ?
C7' Ru1' C4' C3' 163.6(5) . . . . ?
C5' Ru1' C4' C3' -131.7(6) . . . . ?
C6' Ru1' C4' C3' -161.8(5) . . . . ?
P2' Ru1' C4' C3' 140.6(4) . . . . ?
P1' Ru1' C4' C3' -58.3(4) . . . . ?
C9' C4' C5' C6' 7.0(7) . . . . ?
C3' C4' C5' C6' -176.6(5) . . . . ?
Ru1' C4' C5' C6' 59.0(4) . . . . ?
C9' C4' C5' Ru1' -52.0(4) . . . . ?
C3' C4' C5' Ru1' 124.4(6) . . . . ?
C16' Ru1' C5' C6' -147.0(3) . . . . ?
C9' Ru1' C5' C6' -99.4(3) . . . . ?
C8' Ru1' C5' C6' -62.9(3) . . . . ?
C7' Ru1' C5' C6' -26.9(3) . . . . ?
C4' Ru1' C5' C6' -128.9(4) . . . . ?
P2' Ru1' C5' C6' 25.5(4) . . . . ?
P1' Ru1' C5' C6' 124.1(3) . . . . ?
C16' Ru1' C5' C4' -18.1(4) . . . . ?
C9' Ru1' C5' C4' 29.5(3) . . . . ?
C8' Ru1' C5' C4' 66.1(3) . . . . ?
C7' Ru1' C5' C4' 102.0(3) . . . . ?
C6' Ru1' C5' C4' 128.9(4) . . . . ?
P2' Ru1' C5' C4' 154.4(2) . . . . ?
P1' Ru1' C5' C4' -107.0(3) . . . . ?
C4' C5' C6' C7' -5.8(7) . . . . ?
Ru1' C5' C6' C7' 52.2(4) . . . . ?
C4' C5' C6' Ru1' -57.9(4) . . . . ?
C16' Ru1' C6' C7' -65.9(5) . . . . ?
C9' Ru1' C6' C7' -66.2(3) . . . . ?
C8' Ru1' C6' C7' -29.2(3) . . . . ?
C4' Ru1' C6' C7' -103.5(3) . . . . ?
C5' Ru1' C6' C7' -134.2(5) . . . . ?
P2' Ru1' C6' C7' 62.5(3) . . . . ?
P1' Ru1' C6' C7' 167.2(3) . . . . ?
C16' Ru1' C6' C5' 68.3(5) . . . . ?
C9' Ru1' C6' C5' 68.0(3) . . . . ?
C8' Ru1' C6' C5' 105.0(3) . . . . ?
C7' Ru1' C6' C5' 134.2(5) . . . . ?
C4' Ru1' C6' C5' 30.8(3) . . . . ?
P2' Ru1' C6' C5' -163.3(3) . . . . ?
P1' Ru1' C6' C5' -58.6(3) . . . . ?
C5' C6' C7' C8' 3.4(7) . . . . ?
Ru1' C6' C7' C8' 55.6(4) . . . . ?
C5' C6' C7' Ru1' -52.2(4) . . . . ?
C16' Ru1' C7' C6' 147.7(3) . . . . ?
C9' Ru1' C7' C6' 101.3(4) . . . . ?
C8' Ru1' C7' C6' 132.2(5) . . . . ?
C4' Ru1' C7' C6' 63.9(3) . . . . ?
C5' Ru1' C7' C6' 27.5(3) . . . . ?
P2' Ru1' C7' C6' -122.2(3) . . . . ?
P1' Ru1' C7' C6' -18.6(4) . . . . ?
C16' Ru1' C7' C8' 15.6(4) . . . . ?
C9' Ru1' C7' C8' -30.8(3) . . . . ?
C4' Ru1' C7' C8' -68.2(3) . . . . ?
C5' Ru1' C7' C8' -104.7(3) . . . . ?
C6' Ru1' C7' C8' -132.2(5) . . . . ?
P2' Ru1' C7' C8' 105.6(3) . . . . ?
P1' Ru1' C7' C8' -150.8(2) . . . . ?
C6' C7' C8' C9' -2.4(7) . . . . ?
Ru1' C7' C8' C9' 54.9(4) . . . . ?
C6' C7' C8' Ru1' -57.3(4) . . . . ?
C16' Ru1' C8' C9' 63.4(3) . . . . ?
C7' Ru1' C8' C9' -128.7(5) . . . . ?
C4' Ru1' C8' C9' -29.8(3) . . . . ?
C5' Ru1' C8' C9' -66.0(3) . . . . ?
C6' Ru1' C8' C9' -100.9(3) . . . . ?
P2' Ru1' C8' C9' 154.1(3) . . . . ?
P1' Ru1' C8' C9' -44.5(6) . . . . ?
C16' Ru1' C8' C7' -168.0(3) . . . . ?
C9' Ru1' C8' C7' 128.7(5) . . . . ?
C4' Ru1' C8' C7' 98.8(3) . . . . ?
C5' Ru1' C8' C7' 62.6(3) . . . . ?
C6' Ru1' C8' C7' 27.8(3) . . . . ?
P2' Ru1' C8' C7' -77.3(3) . . . . ?
P1' Ru1' C8' C7' 84.2(5) . . . . ?
C7' C8' C9' C4' 3.9(7) . . . . ?
Ru1' C8' C9' C4' 60.6(4) . . . . ?
C7' C8' C9' C1' -169.1(4) . . . . ?
Ru1' C8' C9' C1' -112.4(5) . . . . ?
C7' C8' C9' Ru1' -56.7(4) . . . . ?
C5' C4' C9' C8' -6.3(7) . . . . ?
C3' C4' C9' C8' 176.4(4) . . . . ?
Ru1' C4' C9' C8' -60.2(4) . . . . ?
C5' C4' C9' C1' 168.0(4) . . . . ?
C3' C4' C9' C1' -9.3(5) . . . . ?
Ru1' C4' C9' C1' 114.1(3) . . . . ?
C5' C4' C9' Ru1' 53.9(4) . . . . ?
C3' C4' C9' Ru1' -123.3(4) . . . . ?
C2' C1' C9' C8' -177.1(5) . . . . ?
C10' C1' C9' C8' 61.5(6) . . . . ?
C2' C1' C9' C4' 9.1(5) . . . . ?
C10' C1' C9' C4' -112.3(4) . . . . ?
C2' C1' C9' Ru1' 91.4(4) . . . . ?
C10' C1' C9' Ru1' -30.0(5) . . . . ?
C16' Ru1' C9' C8' -114.2(3) . . . . ?
C7' Ru1' C9' C8' 30.8(3) . . . . ?
C4' Ru1' C9' C8' 130.7(4) . . . . ?
C5' Ru1' C9' C8' 101.6(3) . . . . ?
C6' Ru1' C9' C8' 65.7(3) . . . . ?
P2' Ru1' C9' C8' -34.8(4) . . . . ?
P1' Ru1' C9' C8' 162.9(2) . . . . ?
C16' Ru1' C9' C4' 115.1(3) . . . . ?
C8' Ru1' C9' C4' -130.7(4) . . . . ?
C7' Ru1' C9' C4' -99.9(3) . . . . ?
C5' Ru1' C9' C4' -29.0(3) . . . . ?
C6' Ru1' C9' C4' -65.0(3) . . . . ?
P2' Ru1' C9' C4' -165.5(2) . . . . ?
P1' Ru1' C9' C4' 32.2(3) . . . . ?
C16' Ru1' C9' C1' 12.0(4) . . . . ?
C8' Ru1' C9' C1' 126.2(5) . . . . ?
C7' Ru1' C9' C1' 157.0(4) . . . . ?
C4' Ru1' C9' C1' -103.1(5) . . . . ?
C5' Ru1' C9' C1' -132.1(4) . . . . ?
C6' Ru1' C9' C1' -168.1(4) . . . . ?
P2' Ru1' C9' C1' 91.4(4) . . . . ?
P1' Ru1' C9' C1' -70.9(4) . . . . ?
C2' C1' C10' C16' -73.7(6) . . . . ?
C9' C1' C10' C16' 37.7(5) . . . . ?
C2' C1' C10' C11' 55.7(6) . . . . ?
C9' C1' C10' C11' 167.1(4) . . . . ?
C16' C10' C11' C12' -175.2(4) . . . . ?
C1' C10' C11' C12' 55.3(6) . . . . ?
C16' C10' C11' C13' -52.8(5) . . . . ?
C1' C10' C11' C13' 177.7(4) . . . . ?
C12' C11' C13' C14' -176.0(4) . . . . ?
C10' C11' C13' C14' 60.3(5) . . . . ?
C11' C13' C14' C23' -156.8(4) . . . . ?
C11' C13' C14' C15' -35.0(6) . . . . ?
C11' C13' C14' C17' 89.0(5) . . . . ?
C23' C14' C15' C16' 126.0(5) . . . . ?
C13' C14' C15' C16' 1.8(7) . . . . ?
C17' C14' C15' C16' -124.8(5) . . . . ?
C14' C15' C16' C10' 3.6(7) . . . . ?
C14' C15' C16' Ru1' -172.9(4) . . . . ?
C1' C10' C16' C15' 152.5(5) . . . . ?
C11' C10' C16' C15' 23.1(6) . . . . ?
C1' C10' C16' Ru1' -30.6(5) . . . . ?
C11' C10' C16' Ru1' -160.0(3) . . . . ?
C9' Ru1' C16' C15' -173.3(5) . . . . ?
C8' Ru1' C16' C15' 153.9(4) . . . . ?
C7' Ru1' C16' C15' 144.8(4) . . . . ?
C4' Ru1' C16' C15' -140.5(4) . . . . ?
C5' Ru1' C16' C15' -129.9(4) . . . . ?
C6' Ru1' C16' C15' -173.6(4) . . . . ?
P2' Ru1' C16' C15' 54.8(4) . . . . ?
P1' Ru1' C16' C15' -44.3(4) . . . . ?
C9' Ru1' C16' C10' 10.1(3) . . . . ?
C8' Ru1' C16' C10' -22.7(3) . . . . ?
C7' Ru1' C16' C10' -31.8(4) . . . . ?
C4' Ru1' C16' C10' 42.9(3) . . . . ?
C5' Ru1' C16' C10' 53.4(4) . . . . ?
C6' Ru1' C16' C10' 9.8(6) . . . . ?
P2' Ru1' C16' C10' -121.8(3) . . . . ?
P1' Ru1' C16' C10' 139.1(3) . . . . ?
C23' C14' C17' C18' -177.5(5) . . . . ?
C13' C14' C17' C18' -56.3(7) . . . . ?
C15' C14' C17' C18' 68.1(6) . . . . ?
C23' C14' C17' C22' 3.0(5) . . . . ?
C13' C14' C17' C22' 124.1(5) . . . . ?
C15' C14' C17' C22' -111.4(5) . . . . ?
C22' C17' C18' C19' 1.1(7) . . . . ?
C14' C17' C18' C19' -178.4(5) . . . . ?
C17' C18' C19' C20' -0.1(8) . . . . ?
C18' C19' C20' C21' -0.4(9) . . . . ?
C19' C20' C21' C22' -0.2(8) . . . . ?
C18' C17' C22' C21' -1.6(7) . . . . ?
C14' C17' C22' C21' 177.9(4) . . . . ?
C18' C17' C22' C24' 178.8(4) . . . . ?
C14' C17' C22' C24' -1.6(5) . . . . ?
C20' C21' C22' C17' 1.2(8) . . . . ?
C20' C21' C22' C24' -179.4(5) . . . . ?
C13' C14' C23' C28' 56.3(7) . . . . ?
C15' C14' C23' C28' -66.5(6) . . . . ?
C17' C14' C23' C28' 178.4(5) . . . . ?
C13' C14' C23' C24' -125.5(5) . . . . ?
C15' C14' C23' C24' 111.7(5) . . . . ?
C17' C14' C23' C24' -3.4(5) . . . . ?
C28' C23' C24' C25' 0.5(8) . . . . ?
C14' C23' C24' C25' -177.9(5) . . . . ?
C28' C23' C24' C22' -178.9(5) . . . . ?
C14' C23' C24' C22' 2.7(6) . . . . ?
C17' C22' C24' C23' -0.7(6) . . . . ?
C21' C22' C24' C23' 179.9(5) . . . . ?
C17' C22' C24' C25' 180.0(5) . . . . ?
C21' C22' C24' C25' 0.5(9) . . . . ?
C23' C24' C25' C26' -0.2(8) . . . . ?
C22' C24' C25' C26' 179.1(5) . . . . ?
C24' C25' C26' C27' 0.5(9) . . . . ?
C25' C26' C27' C28' -1.2(9) . . . . ?
C26' C27' C28' C23' 1.5(8) . . . . ?
C24' C23' C28' C27' -1.2(8) . . . . ?
C14' C23' C28' C27' 176.9(5) . . . . ?
C59' P1' C29' C34' -126.6(4) . . . . ?
C35' P1' C29' C34' 128.6(4) . . . . ?
Ru1' P1' C29' C34' -10.1(5) . . . . ?
C59' P1' C29' C30' 53.9(4) . . . . ?
C35' P1' C29' C30' -51.0(4) . . . . ?
Ru1' P1' C29' C30' 170.3(4) . . . . ?
C34' C29' C30' C31' 1.4(7) . . . . ?
P1' C29' C30' C31' -179.0(4) . . . . ?
C29' C30' C31' C32' -1.7(8) . . . . ?
C30' C31' C32' C33' 0.6(8) . . . . ?
C31' C32' C33' C34' 0.7(8) . . . . ?
C32' C33' C34' C29' -0.9(8) . . . . ?
C30' C29' C34' C33' -0.2(8) . . . . ?
P1' C29' C34' C33' -179.7(4) . . . . ?
C59' P1' C35' C40' -136.4(4) . . . . ?
C29' P1' C35' C40' -32.1(4) . . . . ?
Ru1' P1' C35' C40' 98.8(4) . . . . ?
C59' P1' C35' C36' 40.5(5) . . . . ?
C29' P1' C35' C36' 144.8(4) . . . . ?
Ru1' P1' C35' C36' -84.3(4) . . . . ?
C40' C35' C36' C37' -1.7(7) . . . . ?
P1' C35' C36' C37' -178.6(4) . . . . ?
C35' C36' C37' C38' 2.1(8) . . . . ?
C36' C37' C38' C39' -1.4(8) . . . . ?
C37' C38' C39' C40' 0.3(8) . . . . ?
C36' C35' C40' C39' 0.6(7) . . . . ?
P1' C35' C40' C39' 177.7(4) . . . . ?
C38' C39' C40' C35' 0.1(8) . . . . ?
C53' P2' C41' C42' -153.1(4) . . . . ?
C47' P2' C41' C42' -50.0(5) . . . . ?
Ru1' P2' C41' C42' 82.2(4) . . . . ?
C53' P2' C41' C46' 24.1(5) . . . . ?
C47' P2' C41' C46' 127.2(5) . . . . ?
Ru1' P2' C41' C46' -100.6(5) . . . . ?
C46' C41' C42' C43' -1.4(8) . . . . ?
P2' C41' C42' C43' 176.1(4) . . . . ?
C41' C42' C43' C44' 0.7(8) . . . . ?
C42' C43' C44' C45' 1.4(9) . . . . ?
C43' C44' C45' C46' -2.8(9) . . . . ?
C44' C45' C46' C41' 2.1(9) . . . . ?
C42' C41' C46' C45' 0.0(8) . . . . ?
P2' C41' C46' C45' -177.3(4) . . . . ?
C53' P2' C47' C48' 73.0(5) . . . . ?
C41' P2' C47' C48' -32.1(5) . . . . ?
Ru1' P2' C47' C48' -167.6(4) . . . . ?
C53' P2' C47' C52' -99.8(4) . . . . ?
C41' P2' C47' C52' 155.1(4) . . . . ?
Ru1' P2' C47' C52' 19.6(5) . . . . ?
C52' C47' C48' C49' -3.1(8) . . . . ?
P2' C47' C48' C49' -176.0(4) . . . . ?
C47' C48' C49' C50' 1.8(8) . . . . ?
C48' C49' C50' C51' 0.9(8) . . . . ?
C49' C50' C51' C52' -2.2(8) . . . . ?
C50' C51' C52' C47' 0.8(8) . . . . ?
C48' C47' C52' C51' 1.8(7) . . . . ?
P2' C47' C52' C51' 174.7(4) . . . . ?
C41' P2' C53' C54' -67.9(5) . . . . ?
C47' P2' C53' C54' -170.3(4) . . . . ?
Ru1' P2' C53' C54' 64.9(5) . . . . ?
C41' P2' C53' C58' 114.5(5) . . . . ?
C47' P2' C53' C58' 12.2(5) . . . . ?
Ru1' P2' C53' C58' -112.6(4) . . . . ?
C58' C53' C54' C55' -1.4(8) . . . . ?
P2' C53' C54' C55' -179.0(4) . . . . ?
C53' C54' C55' C56' 0.3(9) . . . . ?
C54' C55' C56' C57' 1.6(9) . . . . ?
C55' C56' C57' C58' -2.4(9) . . . . ?
C56' C57' C58' C53' 1.3(9) . . . . ?
C54' C53' C58' C57' 0.6(8) . . . . ?
P2' C53' C58' C57' 178.2(4) . . . . ?
C29' P1' C59' C64' -168.3(4) . . . . ?
C35' P1' C59' C64' -66.1(4) . . . . ?
Ru1' P1' C59' C64' 70.6(4) . . . . ?
C29' P1' C59' C60' 15.5(4) . . . . ?
C35' P1' C59' C60' 117.7(4) . . . . ?
Ru1' P1' C59' C60' -105.7(4) . . . . ?
C63' C62' C61' C60' -1.0(8) . . . . ?
C62' C61' C60' C59' 0.8(7) . . . . ?
C64' C59' C60' C61' 1.6(7) . . . . ?
P1' C59' C60' C61' 177.9(4) . . . . ?
C60' C59' C64' C63' -3.8(7) . . . . ?
P1' C59' C64' C63' 179.7(4) . . . . ?
C61' C62' C63' C64' -1.2(8) . . . . ?
C59' C64' C63' C62' 3.7(8) . . . . ?
C65 C68 C66 C67 2.8(9) . . . . ?
C68 C66 C67 O1 -25.7(9) . . . . ?
C65 O1 C67 C66 34.7(9) . . . . ?
C66 C68 C65 O1 20.5(9) . . . . ?
C67 O1 C65 C68 -32.9(9) . . . . ?
C69 C71 C72 C70 29.1(14) . . . . ?
C72 C71 C69 O2 -9.1(14) . . . . ?
C70 O2 C69 C71 -12.1(11) . . . . ?
C71 C72 C70 O2 -38.4(14) . . . . ?
C69 O2 C70 C72 30.9(11) . . . . ?
C75 C73 C74 O3 -11(2) . . . . ?
C76 O3 C74 C73 8(2) . . . . ?
C74 C73 C75 C76 9(2) . . . . ?
C73 C75 C76 O3 -5(3) . . . . ?
C74 O3 C76 C75 -1(2) . . . . ?
